data_1514777
loop_
_publ_author_name
'Coste, Alexis'
'Kim, Justin'
'Adams, Timothy C.'
'Movassaghi, Mohammad'

_publ_section_title
;
 Concise Total Synthesis of (+)-Bionectins A and C.
;
_journal_issue 8
_journal_name_full 'Chemical science (Royal Society of Chemistry : 2010)'
_journal_page_first 3191
_journal_page_last 3197
_journal_paper_doi 10.1039/C3SC51150B
_journal_volume 4
_journal_year 2013
_chemical_absolute_configuration ad
_chemical_formula_sum 'C32.33 H36.66 Cl0.66 N4 O10 S Si'
_chemical_formula_weight 724.82
_chemical_name_systematic
;
?
;
_space_group_IT_number 1
_symmetry_cell_setting triclinic
_symmetry_space_group_name_Hall 'P 1'
_symmetry_space_group_name_H-M 'P 1'
_atom_sites_solution_hydrogens geom
_atom_sites_solution_primary direct
_atom_sites_solution_secondary difmap
_audit_creation_method SHELXL-97
_cell_angle_alpha 100.0100(10)
_cell_angle_beta 92.2140(10)
_cell_angle_gamma 108.5900(10)
_cell_formula_units_Z 4
_cell_length_a 13.7346(10)
_cell_length_b 16.0038(11)
_cell_length_c 17.3585(13)
_cell_measurement_reflns_used 9511
_cell_measurement_temperature 100(2)
_cell_measurement_theta_max 29.97
_cell_measurement_theta_min 2.40
_cell_volume 3543.2(4)
_computing_cell_refinement 'Bruker SAINT'
_computing_data_collection 'Bruker APEX2'
_computing_data_reduction 'Bruker SAINT'
_computing_molecular_graphics 'Bruker SHELXTL'
_computing_publication_material 'Bruker SHELXTL'
_computing_structure_refinement 'SHELXL-97 (Sheldrick, 2008)'
_computing_structure_solution 'SHELXS-97 (Sheldrick, 2008)'
_diffrn_ambient_temperature 100(2)
_diffrn_detector_area_resol_mean 8.3
_diffrn_measured_fraction_theta_full 0.999
_diffrn_measured_fraction_theta_max 0.999
_diffrn_measurement_device_type 'Bruker APEX-II CCD'
_diffrn_measurement_method '\f and \w scans'
_diffrn_radiation_monochromator graphite
_diffrn_radiation_source 'fine-focus sealed tube'
_diffrn_radiation_type MoK\a
_diffrn_radiation_wavelength 0.71073
_diffrn_reflns_av_R_equivalents 0.0283
_diffrn_reflns_av_sigmaI/netI 0.0331
_diffrn_reflns_limit_h_max 18
_diffrn_reflns_limit_h_min -18
_diffrn_reflns_limit_k_max 21
_diffrn_reflns_limit_k_min -21
_diffrn_reflns_limit_l_max 23
_diffrn_reflns_limit_l_min -23
_diffrn_reflns_number 106332
_diffrn_reflns_theta_full 28.70
_diffrn_reflns_theta_max 28.70
_diffrn_reflns_theta_min 1.37
_exptl_absorpt_coefficient_mu 0.236
_exptl_absorpt_correction_T_max 0.9610
_exptl_absorpt_correction_T_min 0.9434
_exptl_absorpt_correction_type multi-scan
_exptl_absorpt_process_details 'SADABS (Sheldrick, 2009)'
_exptl_crystal_colour yellow
_exptl_crystal_density_diffrn 1.359
_exptl_crystal_density_method 'not measured'
_exptl_crystal_description block
_exptl_crystal_F_000 1519
_exptl_crystal_size_max 0.25
_exptl_crystal_size_mid 0.25
_exptl_crystal_size_min 0.17
_refine_diff_density_max 1.234
_refine_diff_density_min -0.691
_refine_diff_density_rms 0.072
_refine_ls_abs_structure_details 'Flack H D (1983), Acta Cryst. A39, 876-881'
_refine_ls_abs_structure_Flack 0.03(6)
_refine_ls_extinction_method none
_refine_ls_goodness_of_fit_ref 1.030
_refine_ls_hydrogen_treatment mixed
_refine_ls_matrix_type full
_refine_ls_number_parameters 2057
_refine_ls_number_reflns 36113
_refine_ls_number_restraints 2892
_refine_ls_restrained_S_all 1.022
_refine_ls_R_factor_all 0.0940
_refine_ls_R_factor_gt 0.0751
_refine_ls_shift/su_max 0.002
_refine_ls_shift/su_mean 0.000
_refine_ls_structure_factor_coef Fsqd
_refine_ls_weighting_details 'calc w=1/[\s^2^(Fo^2^)+(0.1262P)^2^+2.3012P] where P=(Fo^2^+2Fc^2^)/3'
_refine_ls_weighting_scheme calc
_refine_ls_wR_factor_gt 0.2013
_refine_ls_wR_factor_ref 0.2202
_reflns_number_gt 28476
_reflns_number_total 36113
_reflns_threshold_expression >2sigma(I)
_cod_data_source_file c3sc51150b.txt
_cod_data_source_block x8_12215
_cod_depositor_comments
;
The following automatic conversions were performed:

'_symmetry_cell_setting' value 'Triclinic' changed to 'triclinic'
according to
/usr/data/users/saulius/automatic-downloads/retrospective/RSC/lib/dictionaries/cif_core.dic
dictionary named 'cif_core.dic' version 2.4.2 from 2011-04-26.

Automatic conversion script
Id: cif_fix_values 2281 2013-09-26 08:29:07Z andrius 
;
_cod_original_sg_symbol_H-M P1
_cod_database_code 1514777

loop_
_symmetry_equiv_pos_as_xyz
'x, y, z'

loop_
_atom_site_label
_atom_site_type_symbol
_atom_site_fract_x
_atom_site_fract_y
_atom_site_fract_z
_atom_site_U_iso_or_equiv
_atom_site_adp_type
_atom_site_occupancy
_atom_site_symmetry_multiplicity
_atom_site_calc_flag
_atom_site_refinement_flags
_atom_site_disorder_assembly
_atom_site_disorder_group
S1A S 0.43581(8) 0.97344(6) 0.94798(7) 0.0489(2) Uani 1 1 d U . .
N1A N 0.4962(3) 1.0019(2) 0.8696(2) 0.0443(7) Uani 1 1 d U . .
C2A C 0.5998(3) 1.0065(2) 0.8601(3) 0.0463(8) Uani 1 1 d U . .
H2A H 0.6402 0.9835 0.8908 0.056 Uiso 1 1 calc R . .
C3A C 0.6318(3) 1.0495(2) 0.7995(2) 0.0394(7) Uani 1 1 d U . .
C4A C 0.5472(3) 1.0744(2) 0.7696(2) 0.0376(7) Uani 1 1 d U . .
C5A C 0.5338(3) 1.1151(2) 0.7073(2) 0.0380(7) Uani 1 1 d U . .
H5A H 0.5883 1.1347 0.6756 0.046 Uiso 1 1 calc R . .
C6A C 0.4392(3) 1.1263(3) 0.6923(2) 0.0444(8) Uani 1 1 d U . .
H6A H 0.4287 1.1533 0.6495 0.053 Uiso 1 1 calc R . .
C7A C 0.3591(3) 1.0984(3) 0.7395(2) 0.0475(9) Uani 1 1 d U . .
H7A H 0.2953 1.1074 0.7283 0.057 Uiso 1 1 calc R . .
C8A C 0.3705(3) 1.0582(3) 0.8015(2) 0.0452(8) Uani 1 1 d U . .
H8A H 0.3163 1.0401 0.8337 0.054 Uiso 1 1 calc R . .
C9A C 0.4649(3) 1.0453(2) 0.8152(2) 0.0393(7) Uani 1 1 d U . .
N10A N 0.8730(2) 1.1756(2) 0.7173(2) 0.0404(6) Uani 1 1 d DU . .
H10A H 0.935(2) 1.196(3) 0.744(3) 0.048 Uiso 1 1 d D . .
C11A C 0.7953(3) 1.1648(2) 0.7720(2) 0.0403(7) Uani 1 1 d U . .
H11A H 0.7465 1.1965 0.7593 0.048 Uiso 1 1 calc R . .
C12A C 0.7346(3) 1.0640(3) 0.7670(3) 0.0453(8) Uani 1 1 d U B .
H12A H 0.7227 1.0329 0.7106 0.054 Uiso 1 1 calc R . .
O13A O 0.7955(2) 1.02702(19) 0.8089(2) 0.0526(7) Uani 1 1 d DU . .
C14A C 0.8492(3) 1.2069(2) 0.8529(2) 0.0429(8) Uani 1 1 d U . .
C15A C 0.8465(3) 1.1700(2) 0.6399(2) 0.0415(7) Uani 1 1 d U . .
C16A C 0.9297(3) 1.1745(2) 0.5864(2) 0.0416(7) Uani 1 1 d U . .
C17A C 1.0259(3) 1.1704(3) 0.6092(3) 0.0442(8) Uani 1 1 d U . .
H17A H 1.0424 1.1656 0.6615 0.053 Uiso 1 1 calc R . .
C18A C 1.0961(3) 1.1734(3) 0.5559(3) 0.0486(9) Uani 1 1 d U . .
C19A C 1.0782(3) 1.1821(3) 0.4789(3) 0.0511(9) Uani 1 1 d U . .
H19A H 1.1285 1.1842 0.4426 0.061 Uiso 1 1 calc R . .
C20A C 0.9821(3) 1.1874(3) 0.4584(3) 0.0484(9) Uani 1 1 d U . .
C21A C 0.9082(3) 1.1839(2) 0.5094(2) 0.0434(8) Uani 1 1 d U . .
H21A H 0.8433 1.1877 0.4930 0.052 Uiso 1 1 calc R . .
N22A N 0.9619(3) 1.2036(3) 0.3794(2) 0.0621(11) Uani 1 1 d U . .
O23A O 0.8796(3) 1.2119(3) 0.3622(2) 0.0704(10) Uani 1 1 d U . .
O24A O 1.0301(3) 1.2095(4) 0.3353(3) 0.0925(15) Uani 1 1 d U . .
N25A N 1.1984(3) 1.1698(3) 0.5813(3) 0.0672(11) Uani 1 1 d U . .
O26A O 1.2181(3) 1.1771(5) 0.6518(3) 0.1046(19) Uani 1 1 d U . .
O27A O 1.2582(3) 1.1648(3) 0.5336(3) 0.0689(10) Uani 1 1 d U . .
O28A O 0.7811(2) 1.2194(2) 0.90362(19) 0.0543(7) Uani 1 1 d DU A .
C29A C 0.8186(4) 1.2504(4) 0.9860(3) 0.0691(13) Uani 1 1 d DU . .
H29A H 0.8808 1.2343 0.9974 0.083 Uiso 0.604(13) 1 calc PR A 1
H29B H 0.7649 1.2225 1.0189 0.083 Uiso 0.604(13) 1 calc PR A 1
H29I H 0.8947 1.2775 0.9909 0.083 Uiso 0.396(13) 1 calc PR A 2
H29J H 0.8013 1.1981 1.0123 0.083 Uiso 0.396(13) 1 calc PR A 2
C30A C 0.8447(17) 1.3525(10) 1.0035(11) 0.094(3) Uani 0.396(13) 1 d PDU A 1
H30A H 0.8962 1.3791 0.9694 0.141 Uiso 0.396(13) 1 calc PR A 1
H30B H 0.8724 1.3764 1.0586 0.141 Uiso 0.396(13) 1 calc PR A 1
H30C H 0.7820 1.3674 0.9935 0.141 Uiso 0.396(13) 1 calc PR A 1
C30E C 0.7737(11) 1.3190(10) 1.0278(7) 0.094(3) Uani 0.604(13) 1 d PDU A 2
H30D H 0.8058 1.3770 1.0124 0.141 Uiso 0.604(13) 1 calc PR A 2
H30E H 0.7874 1.3259 1.0848 0.141 Uiso 0.604(13) 1 calc PR A 2
H30F H 0.6990 1.2985 1.0133 0.141 Uiso 0.604(13) 1 calc PR A 2
Si1A Si 0.82816(16) 0.93560(12) 0.78424(14) 0.0551(5) Uani 0.749(4) 1 d PDU B 1
C31A C 0.8406(7) 0.9186(5) 0.6762(4) 0.0728(18) Uani 0.749(4) 1 d PDU B 1
H31A H 0.7776 0.8730 0.6481 0.109 Uiso 0.749(4) 1 calc PR B 1
H31B H 0.8999 0.8985 0.6655 0.109 Uiso 0.749(4) 1 calc PR B 1
H31C H 0.8507 0.9754 0.6585 0.109 Uiso 0.749(4) 1 calc PR B 1
C32A C 0.7327(9) 0.8333(5) 0.8058(7) 0.097(2) Uani 0.749(4) 1 d PDU B 1
H32A H 0.7358 0.8364 0.8627 0.146 Uiso 0.749(4) 1 calc PR B 1
H32B H 0.7486 0.7801 0.7803 0.146 Uiso 0.749(4) 1 calc PR B 1
H32C H 0.6633 0.8291 0.7857 0.146 Uiso 0.749(4) 1 calc PR B 1
C33A C 0.9530(7) 0.9617(6) 0.8473(5) 0.0823(19) Uani 0.749(4) 1 d PDU B 1
C34A C 1.0419(7) 1.0296(7) 0.8140(8) 0.101(3) Uani 0.749(4) 1 d PDU B 1
H34A H 1.0241 1.0838 0.8115 0.152 Uiso 0.749(4) 1 calc PR B 1
H34B H 1.0513 1.0019 0.7612 0.152 Uiso 0.749(4) 1 calc PR B 1
H34C H 1.1060 1.0459 0.8485 0.152 Uiso 0.749(4) 1 calc PR B 1
C35A C 0.9792(10) 0.8749(8) 0.8500(6) 0.101(3) Uani 0.749(4) 1 d PDU B 1
H35A H 1.0471 0.8906 0.8792 0.152 Uiso 0.749(4) 1 calc PR B 1
H35B H 0.9801 0.8438 0.7963 0.152 Uiso 0.749(4) 1 calc PR B 1
H35C H 0.9268 0.8354 0.8763 0.152 Uiso 0.749(4) 1 calc PR B 1
C36A C 0.9452(10) 1.0045(8) 0.9324(5) 0.106(3) Uani 0.749(4) 1 d PDU B 1
H36A H 0.8888 0.9632 0.9540 0.159 Uiso 0.749(4) 1 calc PR B 1
H36B H 0.9315 1.0610 0.9329 0.159 Uiso 0.749(4) 1 calc PR B 1
H36C H 1.0103 1.0164 0.9643 0.159 Uiso 0.749(4) 1 calc PR B 1
Si1E Si 0.8494(5) 0.9494(4) 0.7585(4) 0.0551(5) Uani 0.251(4) 1 d PDU B 2
C31E C 0.9388(17) 0.9910(14) 0.6890(12) 0.0728(18) Uani 0.251(4) 1 d PDU B 2
H31D H 0.9029 0.9717 0.6358 0.109 Uiso 0.251(4) 1 calc PR B 2
H31E H 0.9959 0.9669 0.6913 0.109 Uiso 0.251(4) 1 calc PR B 2
H31F H 0.9661 1.0568 0.7022 0.109 Uiso 0.251(4) 1 calc PR B 2
C32E C 0.7422(16) 0.8481(10) 0.7076(14) 0.097(2) Uani 0.251(4) 1 d PDU B 2
H32D H 0.6941 0.8259 0.7455 0.146 Uiso 0.1255(19) 1 calc PR B 2
H32E H 0.7704 0.8012 0.6850 0.146 Uiso 0.1255(19) 1 calc PR B 2
H32F H 0.7057 0.8638 0.6657 0.146 Uiso 0.1255(19) 1 calc PR B 2
H32G H 0.7527 0.8347 0.6519 0.146 Uiso 0.1255(19) 1 calc PR B 2
H32H H 0.6764 0.8593 0.7124 0.146 Uiso 0.1255(19) 1 calc PR B 2
H32I H 0.7411 0.7968 0.7317 0.146 Uiso 0.1255(19) 1 calc PR B 2
C33E C 0.9080(16) 0.9253(14) 0.8469(10) 0.0823(19) Uani 0.251(4) 1 d PDU B 2
C34E C 1.0119(17) 1.0027(18) 0.872(2) 0.101(3) Uani 0.251(4) 1 d PDU B 2
H34D H 1.0559 1.0047 0.8292 0.152 Uiso 0.1255(19) 1 calc PR B 2
H34E H 1.0467 0.9924 0.9185 0.152 Uiso 0.1255(19) 1 calc PR B 2
H34F H 0.9989 1.0600 0.8857 0.152 Uiso 0.1255(19) 1 calc PR B 2
H34G H 1.0117 1.0334 0.9264 0.152 Uiso 0.1255(19) 1 calc PR B 2
H34H H 1.0210 1.0456 0.8371 0.152 Uiso 0.1255(19) 1 calc PR B 2
H34I H 1.0688 0.9781 0.8699 0.152 Uiso 0.1255(19) 1 calc PR B 2
C35E C 0.839(2) 0.923(2) 0.9154(14) 0.101(3) Uani 0.251(4) 1 d PDU B 2
H35D H 0.7666 0.9001 0.8943 0.152 Uiso 0.251(4) 1 calc PR B 2
H35E H 0.8557 0.9837 0.9467 0.152 Uiso 0.251(4) 1 calc PR B 2
H35F H 0.8524 0.8833 0.9487 0.152 Uiso 0.251(4) 1 calc PR B 2
C36E C 0.928(3) 0.8348(18) 0.8218(17) 0.106(3) Uani 0.251(4) 1 d PDU B 2
H36D H 0.9801 0.8416 0.7840 0.159 Uiso 0.251(4) 1 calc PR B 2
H36E H 0.8639 0.7880 0.7974 0.159 Uiso 0.251(4) 1 calc PR B 2
H36F H 0.9536 0.8177 0.8682 0.159 Uiso 0.251(4) 1 calc PR B 2
C37A C 0.4675(4) 1.0740(3) 1.0173(3) 0.0528(9) Uani 1 1 d U . .
C38A C 0.4039(6) 1.1290(4) 1.0193(4) 0.0771(16) Uani 1 1 d U . .
H38A H 0.3429 1.1101 0.9840 0.093 Uiso 1 1 calc R . .
C39A C 0.4299(7) 1.2088(4) 1.0717(4) 0.0857(19) Uani 1 1 d U . .
H39A H 0.3885 1.2464 1.0724 0.103 Uiso 1 1 calc R . .
C40A C 0.5195(6) 1.2343(4) 1.1248(3) 0.0790(16) Uani 1 1 d U . .
H40A H 0.5376 1.2890 1.1623 0.095 Uiso 1 1 calc R . .
C41A C 0.5777(6) 1.1839(4) 1.1232(4) 0.0835(18) Uani 1 1 d U . .
H41A H 0.6369 1.2023 1.1603 0.100 Uiso 1 1 calc R . .
C42A C 0.5554(5) 1.1026(3) 1.0678(3) 0.0660(12) Uani 1 1 d U . .
H42A H 0.6008 1.0684 1.0659 0.079 Uiso 1 1 calc R . .
O43A O 0.4837(3) 0.9174(2) 0.9768(2) 0.0621(8) Uani 1 1 d U . .
O44A O 0.3278(3) 0.9426(2) 0.9224(2) 0.0577(8) Uani 1 1 d U . .
O45A O 0.9401(2) 1.2264(2) 0.86996(18) 0.0483(6) Uani 1 1 d U . .
O46A O 0.7577(2) 1.1573(2) 0.61461(18) 0.0512(7) Uani 1 1 d U . .
Si1B Si 0.54338(9) 0.59686(8) 0.49698(7) 0.0495(3) Uani 1 1 d U . .
S1B S 0.14130(10) 0.52881(8) 0.29058(8) 0.0611(3) Uani 1 1 d U . .
N1B N 0.1743(3) 0.5089(3) 0.3763(2) 0.0566(9) Uani 1 1 d U . .
C2B C 0.2725(3) 0.5060(3) 0.3943(2) 0.0509(9) Uani 1 1 d U . .
H2B H 0.3301 0.5262 0.3656 0.061 Uiso 1 1 calc R . .
C3B C 0.2732(3) 0.4698(2) 0.4589(2) 0.0429(8) Uani 1 1 d U . .
C4B C 0.1696(3) 0.4479(2) 0.4830(2) 0.0430(8) Uani 1 1 d U . .
C5B C 0.1257(3) 0.4108(2) 0.5471(2) 0.0405(7) Uani 1 1 d U . .
H5B H 0.1654 0.3928 0.5829 0.049 Uiso 1 1 calc R . .
C6B C 0.0228(3) 0.4013(3) 0.5560(3) 0.0489(9) Uani 1 1 d U . .
H6B H -0.0077 0.3772 0.5990 0.059 Uiso 1 1 calc R . .
C7B C -0.0358(3) 0.4261(3) 0.5041(3) 0.0573(11) Uani 1 1 d U . .
H7B H -0.1058 0.4189 0.5121 0.069 Uiso 1 1 calc R . .
C8B C 0.0053(4) 0.4614(3) 0.4401(3) 0.0611(11) Uani 1 1 d U . .
H8B H -0.0354 0.4777 0.4037 0.073 Uiso 1 1 calc R . .
C9B C 0.1087(3) 0.4718(3) 0.4316(3) 0.0504(9) Uani 1 1 d U . .
N10B N 0.4303(3) 0.3544(3) 0.5559(2) 0.0495(8) Uani 1 1 d DU . .
H10B H 0.474(3) 0.328(3) 0.536(3) 0.059 Uiso 1 1 d D . .
C11B C 0.3536(3) 0.3599(3) 0.4992(3) 0.0498(9) Uani 1 1 d U . .
H11B H 0.2833 0.3281 0.5133 0.060 Uiso 1 1 calc R . .
C12B C 0.3639(3) 0.4593(3) 0.4999(2) 0.0434(8) Uani 1 1 d U . .
H12B H 0.3728 0.4916 0.5558 0.052 Uiso 1 1 calc R . .
O13B O 0.4550(2) 0.4972(2) 0.46434(17) 0.0500(7) Uani 1 1 d U . .
C14B C 0.3683(4) 0.3119(4) 0.4196(3) 0.0621(12) Uani 1 1 d U . .
C15B C 0.4163(3) 0.3634(3) 0.6318(3) 0.0474(9) Uani 1 1 d U . .
C16B C 0.4994(3) 0.3564(3) 0.6854(3) 0.0478(9) Uani 1 1 d U . .
C17B C 0.6001(3) 0.3691(3) 0.6647(3) 0.0472(8) Uani 1 1 d U . .
H17B H 0.6181 0.3827 0.6149 0.057 Uiso 1 1 calc R . .
C18B C 0.6720(3) 0.3617(3) 0.7176(3) 0.0510(9) Uani 1 1 d U . .
C19B C 0.6492(4) 0.3393(3) 0.7904(3) 0.0544(10) Uani 1 1 d U . .
H19B H 0.6996 0.3328 0.8258 0.065 Uiso 1 1 calc R . .
C20B C 0.5483(4) 0.3270(3) 0.8084(3) 0.0556(10) Uani 1 1 d U . .
C21B C 0.4739(4) 0.3369(3) 0.7586(3) 0.0506(9) Uani 1 1 d U . .
H21B H 0.4066 0.3306 0.7739 0.061 Uiso 1 1 calc R . .
N22B N 0.5173(4) 0.2982(3) 0.8828(3) 0.0635(10) Uani 1 1 d U . .
O23B O 0.4313(3) 0.2919(3) 0.8996(2) 0.0681(9) Uani 1 1 d U . .
O24B O 0.5816(5) 0.2827(4) 0.9236(3) 0.1027(18) Uani 1 1 d U . .
N25B N 0.7784(3) 0.3762(3) 0.6955(3) 0.0623(10) Uani 1 1 d U . .
O26B O 0.7953(3) 0.3965(4) 0.6299(3) 0.0834(12) Uani 1 1 d U . .
O27B O 0.8426(3) 0.3686(2) 0.7419(3) 0.0735(10) Uani 1 1 d U . .
O28B O 0.2876(3) 0.2983(3) 0.3692(2) 0.0731(10) Uani 1 1 d DU C .
C29B C 0.2958(6) 0.2579(5) 0.2885(4) 0.090(2) Uani 1 1 d DU . .
H29C H 0.3237 0.2080 0.2884 0.108 Uiso 0.757(12) 1 calc PR C 1
H29D H 0.2267 0.2334 0.2584 0.108 Uiso 0.757(12) 1 calc PR C 1
H29K H 0.3176 0.3066 0.2582 0.108 Uiso 0.243(12) 1 calc PR C 2
H29L H 0.3514 0.2311 0.2896 0.108 Uiso 0.243(12) 1 calc PR C 2
C30B C 0.3581(10) 0.3207(7) 0.2557(4) 0.098(3) Uani 0.757(12) 1 d PDU C 1
H30G H 0.3483 0.3007 0.1984 0.147 Uiso 0.757(12) 1 calc PR C 1
H30H H 0.4299 0.3312 0.2747 0.147 Uiso 0.757(12) 1 calc PR C 1
H30I H 0.3421 0.3766 0.2696 0.147 Uiso 0.757(12) 1 calc PR C 1
C30F C 0.212(2) 0.1958(16) 0.2501(11) 0.098(3) Uani 0.243(12) 1 d PDU C 2
H30J H 0.2270 0.1732 0.1973 0.147 Uiso 0.121(6) 1 calc PR C 2
H30K H 0.1568 0.2218 0.2460 0.147 Uiso 0.121(6) 1 calc PR C 2
H30L H 0.1899 0.1461 0.2785 0.147 Uiso 0.121(6) 1 calc PR C 2
H30M H 0.1555 0.1876 0.2839 0.147 Uiso 0.121(6) 1 calc PR C 2
H30N H 0.2256 0.1389 0.2352 0.147 Uiso 0.121(6) 1 calc PR C 2
H30O H 0.1926 0.2146 0.2027 0.147 Uiso 0.121(6) 1 calc PR C 2
C31B C 0.5043(5) 0.6879(4) 0.4643(5) 0.0821(17) Uani 1 1 d U . .
H31G H 0.4997 0.6789 0.4068 0.123 Uiso 1 1 calc R . .
H31H H 0.5558 0.7465 0.4869 0.123 Uiso 1 1 calc R . .
H31I H 0.4369 0.6862 0.4821 0.123 Uiso 1 1 calc R . .
C32B C 0.5623(4) 0.6184(4) 0.6064(3) 0.0635(13) Uani 1 1 d U . .
H32J H 0.5000 0.6260 0.6279 0.095 Uiso 1 1 calc R . .
H32K H 0.6213 0.6732 0.6255 0.095 Uiso 1 1 calc R . .
H32L H 0.5755 0.5674 0.6234 0.095 Uiso 1 1 calc R . .
C33B C 0.6589(3) 0.5843(3) 0.4493(3) 0.0527(10) Uani 1 1 d U . .
C34B C 0.7465(4) 0.6756(4) 0.4627(4) 0.0658(12) Uani 1 1 d U . .
H34J H 0.7610 0.7013 0.5191 0.099 Uiso 1 1 calc R . .
H34K H 0.7255 0.7167 0.4353 0.099 Uiso 1 1 calc R . .
H34L H 0.8088 0.6670 0.4422 0.099 Uiso 1 1 calc R . .
C35B C 0.6968(4) 0.5165(3) 0.4831(3) 0.0618(11) Uani 1 1 d U . .
H35G H 0.7501 0.5031 0.4521 0.093 Uiso 1 1 calc R . .
H35H H 0.6388 0.4611 0.4810 0.093 Uiso 1 1 calc R . .
H35I H 0.7259 0.5421 0.5378 0.093 Uiso 1 1 calc R . .
C36B C 0.6296(5) 0.5500(4) 0.3605(3) 0.0788(17) Uani 1 1 d U . .
H36G H 0.6881 0.5380 0.3361 0.118 Uiso 1 1 calc R . .
H36H H 0.6118 0.5956 0.3374 0.118 Uiso 1 1 calc R . .
H36I H 0.5701 0.4945 0.3513 0.118 Uiso 1 1 calc R . .
C37B C 0.0976(4) 0.4227(3) 0.2276(3) 0.0540(10) Uani 1 1 d U . .
C38B C -0.0041(4) 0.3722(3) 0.2284(3) 0.0635(12) Uani 1 1 d U . .
H38B H -0.0487 0.3931 0.2612 0.076 Uiso 1 1 calc R . .
C39B C -0.0388(5) 0.2856(4) 0.1763(4) 0.0736(14) Uani 1 1 d U . .
H39B H -0.1093 0.2490 0.1718 0.088 Uiso 1 1 calc R . .
C40B C 0.0296(5) 0.2556(4) 0.1332(3) 0.0706(14) Uani 1 1 d U . .
H40B H 0.0063 0.1972 0.1009 0.085 Uiso 1 1 calc R . .
C41B C 0.1321(5) 0.3092(4) 0.1360(3) 0.0667(12) Uani 1 1 d U . .
H41B H 0.1785 0.2881 0.1055 0.080 Uiso 1 1 calc R . .
C42B C 0.1658(4) 0.3934(4) 0.1837(3) 0.0595(11) Uani 1 1 d U . .
H42B H 0.2356 0.4309 0.1863 0.071 Uiso 1 1 calc R . .
O43B O 0.2306(4) 0.5825(2) 0.2644(2) 0.0761(11) Uani 1 1 d U . .
O44B O 0.0699(3) 0.56126(19) 0.30643(18) 0.0596(7) Uani 1 1 d U . .
O45B O 0.4432(3) 0.2909(3) 0.4065(2) 0.0788(12) Uani 1 1 d U . .
O46B O 0.3388(3) 0.3778(2) 0.6566(2) 0.0590(8) Uani 1 1 d U . .
N1C N 0.4585(3) 0.4847(2) -0.0004(2) 0.0455(7) Uani 1 1 d U . .
C2C C 0.3631(3) 0.4928(3) -0.0224(2) 0.0429(8) Uani 1 1 d U E .
H2C H 0.3043 0.4782 0.0061 0.051 Uiso 1 1 calc R . .
C3C C 0.3668(3) 0.5238(3) -0.0891(2) 0.0405(7) Uani 1 1 d U . .
C4C C 0.4704(3) 0.5395(3) -0.1121(2) 0.0376(7) Uani 1 1 d U E .
C5C C 0.5194(3) 0.5706(3) -0.1757(2) 0.0417(8) Uani 1 1 d U . .
H5C H 0.4826 0.5866 -0.2150 0.050 Uiso 1 1 calc R E .
C7C C 0.6763(3) 0.5537(3) -0.1224(3) 0.0473(9) Uani 1 1 d U . .
H7C H 0.7467 0.5593 -0.1270 0.057 Uiso 1 1 calc R E .
C6C C 0.6218(3) 0.5778(3) -0.1809(2) 0.0438(8) Uani 1 1 d U E .
H6C H 0.6557 0.5990 -0.2239 0.053 Uiso 1 1 calc R . .
C8C C 0.6306(3) 0.5225(3) -0.0593(2) 0.0453(8) Uani 1 1 d U E .
H8C H 0.6680 0.5067 -0.0202 0.054 Uiso 1 1 calc R . .
C9C C 0.5272(3) 0.5151(3) -0.0550(2) 0.0407(7) Uani 1 1 d U E .
N10C N 0.1752(2) 0.5104(2) -0.25822(17) 0.0364(6) Uani 1 1 d DU E .
H10C H 0.1099(18) 0.476(3) -0.265(3) 0.044 Uiso 1 1 d D . .
C11C C 0.2425(3) 0.4774(2) -0.21467(19) 0.0352(7) Uani 1 1 d U . .
H11C H 0.3042 0.4788 -0.2438 0.042 Uiso 1 1 calc R E .
C12C C 0.2787(3) 0.5395(3) -0.1333(2) 0.0373(7) Uani 1 1 d U D .
H12C H 0.3023 0.6032 -0.1408 0.045 Uiso 1 1 calc R . .
O13C O 0.1929(2) 0.5268(2) -0.08884(15) 0.0425(6) Uani 1 1 d DU . .
C14C C 0.1824(3) 0.3800(3) -0.21105(19) 0.0393(7) Uani 1 1 d U E .
C15C C 0.2113(3) 0.5707(2) -0.30407(19) 0.0333(6) Uani 1 1 d U . .
C16C C 0.1302(3) 0.6014(2) -0.3417(2) 0.0326(6) Uani 1 1 d U E .
C17C C 0.0354(2) 0.5949(2) -0.3106(2) 0.0350(6) Uani 1 1 d U . .
H17C H 0.0179 0.5673 -0.2665 0.042 Uiso 1 1 calc R E .
C18C C -0.0312(3) 0.6292(2) -0.3451(2) 0.0389(7) Uani 1 1 d U E .
C19C C -0.0114(3) 0.6664(3) -0.4111(3) 0.0491(9) Uani 1 1 d U . .
H19C H -0.0590 0.6886 -0.4350 0.059 Uiso 1 1 calc R E .
C20C C 0.0821(3) 0.6699(3) -0.4408(2) 0.0436(8) Uani 1 1 d U E .
C21C C 0.1540(3) 0.6400(2) -0.4067(2) 0.0381(7) Uani 1 1 d U . .
H21C H 0.2183 0.6459 -0.4275 0.046 Uiso 1 1 calc R E .
N22C N 0.1034(4) 0.7058(4) -0.5121(3) 0.0686(12) Uani 1 1 d U . .
O23C O 0.1909(3) 0.7180(3) -0.5333(2) 0.0819(13) Uani 1 1 d U E .
O24C O 0.0355(4) 0.7222(4) -0.5470(3) 0.0964(16) Uani 1 1 d U E .
N25C N -0.1282(3) 0.6256(3) -0.3102(2) 0.0513(8) Uani 1 1 d U . .
O26C O -0.1498(3) 0.5823(3) -0.2580(3) 0.0745(11) Uani 1 1 d U E .
O27C O -0.1787(3) 0.6657(3) -0.3340(2) 0.0738(11) Uani 1 1 d U E .
O28C O 0.2402(2) 0.34552(18) -0.17254(15) 0.0427(6) Uani 1 1 d U . .
C29C C 0.1918(4) 0.2557(3) -0.1564(2) 0.0466(8) Uani 1 1 d U E .
H29E H 0.2336 0.2171 -0.1739 0.056 Uiso 1 1 calc R . .
H29F H 0.1221 0.2281 -0.1852 0.056 Uiso 1 1 calc R . .
C30C C 0.1842(4) 0.2638(4) -0.0689(2) 0.0580(11) Uani 1 1 d U . .
H30P H 0.2537 0.2884 -0.0409 0.087 Uiso 1 1 calc R E .
H30Q H 0.1490 0.2043 -0.0574 0.087 Uiso 1 1 calc R . .
H30R H 0.1450 0.3040 -0.0517 0.087 Uiso 1 1 calc R . .
C31C C 0.1331(10) 0.6808(7) -0.1063(6) 0.079(2) Uani 0.574(5) 1 d PDU D 1
H31J H 0.1530 0.6622 -0.1585 0.118 Uiso 0.574(5) 1 calc PR D 1
H31K H 0.1765 0.7427 -0.0840 0.118 Uiso 0.574(5) 1 calc PR D 1
H31L H 0.0605 0.6774 -0.1110 0.118 Uiso 0.574(5) 1 calc PR D 1
C32C C 0.2479(7) 0.6731(7) 0.0431(5) 0.0679(16) Uani 0.574(5) 1 d PDU D 1
H32M H 0.2795 0.6360 0.0676 0.102 Uiso 0.574(5) 1 calc PR D 1
H32N H 0.2143 0.7032 0.0823 0.102 Uiso 0.574(5) 1 calc PR D 1
H32O H 0.3014 0.7183 0.0226 0.102 Uiso 0.574(5) 1 calc PR D 1
Si1C Si 0.1515(4) 0.6014(4) -0.0379(3) 0.0565(9) Uani 0.574(5) 1 d PDU D 1
C33C C 0.0252(7) 0.5429(6) -0.0096(5) 0.0732(17) Uani 0.574(5) 1 d PDU D 1
C34C C -0.0306(8) 0.6124(8) 0.0180(7) 0.084(2) Uani 0.574(5) 1 d PDU D 1
H34M H 0.0050 0.6515 0.0677 0.127 Uiso 0.574(5) 1 calc PR D 1
H34N H -0.1023 0.5804 0.0256 0.127 Uiso 0.574(5) 1 calc PR D 1
H34O H -0.0297 0.6489 -0.0220 0.127 Uiso 0.574(5) 1 calc PR D 1
C35C C 0.0405(10) 0.4880(8) 0.0497(6) 0.098(3) Uani 0.574(5) 1 d PDU D 1
H35J H 0.0862 0.5280 0.0953 0.147 Uiso 0.574(5) 1 calc PR D 1
H35K H 0.0715 0.4438 0.0255 0.147 Uiso 0.574(5) 1 calc PR D 1
H35L H -0.0265 0.4568 0.0666 0.147 Uiso 0.574(5) 1 calc PR D 1
C36C C -0.0451(7) 0.4781(8) -0.0860(6) 0.087(2) Uani 0.574(5) 1 d PDU D 1
H36J H -0.0210 0.4269 -0.1020 0.131 Uiso 0.574(5) 1 calc PR D 1
H36K H -0.0405 0.5114 -0.1288 0.131 Uiso 0.574(5) 1 calc PR D 1
H36L H -0.1170 0.4563 -0.0741 0.131 Uiso 0.574(5) 1 calc PR D 1
C31G C 0.2909(10) 0.6997(8) 0.0134(8) 0.079(2) Uani 0.426(5) 1 d PDU D 2
H31M H 0.3410 0.6808 0.0416 0.118 Uiso 0.426(5) 1 calc PR D 2
H31N H 0.2759 0.7483 0.0481 0.118 Uiso 0.426(5) 1 calc PR D 2
H31O H 0.3197 0.7210 -0.0331 0.118 Uiso 0.426(5) 1 calc PR D 2
C32G C 0.1327(10) 0.5426(8) 0.0653(6) 0.0679(16) Uani 0.426(5) 1 d PDU D 2
H32P H 0.0962 0.5738 0.1011 0.102 Uiso 0.426(5) 1 calc PR D 2
H32Q H 0.1941 0.5402 0.0943 0.102 Uiso 0.426(5) 1 calc PR D 2
H32R H 0.0869 0.4813 0.0434 0.102 Uiso 0.426(5) 1 calc PR D 2
Si1G Si 0.1727(5) 0.6050(6) -0.0168(4) 0.0565(9) Uani 0.426(5) 1 d PDU D 2
C33G C 0.0647(8) 0.6362(7) -0.0572(6) 0.0732(17) Uani 0.426(5) 1 d PDU D 2
C34G C 0.1059(11) 0.6990(10) -0.1160(8) 0.084(2) Uani 0.426(5) 1 d PDU D 2
H34P H 0.0478 0.7082 -0.1438 0.127 Uiso 0.426(5) 1 calc PR D 2
H34Q H 0.1431 0.6714 -0.1540 0.127 Uiso 0.426(5) 1 calc PR D 2
H34R H 0.1528 0.7571 -0.0872 0.127 Uiso 0.426(5) 1 calc PR D 2
C35G C 0.0260(13) 0.6900(11) 0.0117(8) 0.098(3) Uani 0.426(5) 1 d PDU D 2
H35M H 0.0787 0.7121 0.0568 0.147 Uiso 0.426(5) 1 calc PR D 2
H35N H -0.0380 0.6506 0.0267 0.147 Uiso 0.426(5) 1 calc PR D 2
H35O H 0.0129 0.7410 -0.0054 0.147 Uiso 0.426(5) 1 calc PR D 2
C36G C -0.0226(8) 0.5505(9) -0.0971(9) 0.087(2) Uani 0.426(5) 1 d PDU D 2
H36M H -0.0809 0.5666 -0.1163 0.131 Uiso 0.426(5) 1 calc PR D 2
H36N H -0.0450 0.5113 -0.0591 0.131 Uiso 0.426(5) 1 calc PR D 2
H36O H 0.0024 0.5189 -0.1414 0.131 Uiso 0.426(5) 1 calc PR D 2
S1C S 0.48944(10) 0.46976(8) 0.08836(7) 0.0411(3) Uani 0.925(3) 1 d PDU E 1
O43C O 0.3940(3) 0.4147(2) 0.1110(2) 0.0509(7) Uani 0.925(3) 1 d PDU E 1
O44C O 0.5749(4) 0.4392(4) 0.0838(5) 0.0532(8) Uani 0.925(3) 1 d PDU E 1
C37C C 0.5227(3) 0.5765(3) 0.1482(2) 0.0444(9) Uani 0.925(3) 1 d PDU E 1
C38C C 0.6251(4) 0.6302(4) 0.1611(3) 0.0543(11) Uani 0.925(3) 1 d PDU E 1
H38C H 0.6773 0.6104 0.1377 0.065 Uiso 0.925(3) 1 calc PR E 1
C39C C 0.6498(5) 0.7164(3) 0.2109(3) 0.0661(13) Uani 0.925(3) 1 d PDU E 1
H39C H 0.7195 0.7553 0.2212 0.079 Uiso 0.925(3) 1 calc PR E 1
C40C C 0.5747(6) 0.7426(4) 0.2429(4) 0.0827(17) Uani 0.925(3) 1 d PDU E 1
H40C H 0.5923 0.8007 0.2752 0.099 Uiso 0.925(3) 1 calc PR E 1
C41C C 0.4725(6) 0.6882(4) 0.2308(5) 0.0860(19) Uani 0.925(3) 1 d PDU E 1
H41C H 0.4211 0.7084 0.2551 0.103 Uiso 0.925(3) 1 calc PR E 1
C42C C 0.4454(5) 0.6030(3) 0.1821(3) 0.0626(12) Uani 0.925(3) 1 d PDU E 1
H42C H 0.3756 0.5644 0.1726 0.075 Uiso 0.925(3) 1 calc PR E 1
S1G S 0.5286(13) 0.4977(10) 0.1100(9) 0.0411(3) Uani 0.075(3) 1 d PDU E 2
O43G O 0.4323(19) 0.466(2) 0.143(2) 0.0509(7) Uani 0.075(3) 1 d PDU E 2
O44G O 0.584(4) 0.438(4) 0.086(7) 0.0532(8) Uani 0.075(3) 1 d PDU E 2
C37G C 0.601(2) 0.589(2) 0.1824(19) 0.0444(9) Uani 0.075(3) 1 d PDU E 2
C38G C 0.698(2) 0.648(2) 0.182(2) 0.0543(11) Uani 0.075(3) 1 d PDU E 2
H38G H 0.7426 0.6344 0.1451 0.065 Uiso 0.075(3) 1 calc PR E 2
C39G C 0.733(3) 0.731(2) 0.239(2) 0.0661(13) Uani 0.075(3) 1 d PDU E 2
H39G H 0.8010 0.7723 0.2397 0.079 Uiso 0.075(3) 1 calc PR E 2
C40G C 0.668(4) 0.750(3) 0.290(3) 0.0827(17) Uani 0.075(3) 1 d PDU E 2
H40G H 0.6917 0.8055 0.3273 0.099 Uiso 0.075(3) 1 calc PR E 2
C41G C 0.571(4) 0.694(3) 0.291(3) 0.0860(19) Uani 0.075(3) 1 d PDU E 2
H41G H 0.5241 0.7113 0.3233 0.103 Uiso 0.075(3) 1 calc PR E 2
C42G C 0.541(3) 0.607(3) 0.242(2) 0.0626(12) Uani 0.075(3) 1 d PDU E 2
H42G H 0.4800 0.5618 0.2497 0.075 Uiso 0.075(3) 1 calc PR E 2
O45C O 0.0957(2) 0.3413(2) -0.24118(18) 0.0490(6) Uani 1 1 d U . .
O46C O 0.30133(19) 0.60241(19) -0.31459(17) 0.0427(6) Uani 1 1 d U E .
S1D S 0.81336(8) 1.02910(7) 0.17350(7) 0.0496(2) Uani 1 1 d U . .
N1D N 0.7800(3) 1.0173(2) 0.2623(2) 0.0475(7) Uani 1 1 d U . .
C2D C 0.6832(3) 1.0178(3) 0.2861(3) 0.0477(9) Uani 1 1 d U . .
H2D H 0.6347 1.0355 0.2580 0.057 Uiso 1 1 calc R . .
C3D C 0.6698(3) 0.9890(3) 0.3554(2) 0.0476(9) Uani 1 1 d U . .
C4D C 0.7593(3) 0.9687(3) 0.3776(2) 0.0450(8) Uani 1 1 d U . .
C5D C 0.7881(4) 0.9366(3) 0.4429(3) 0.0535(10) Uani 1 1 d U . .
H5D H 0.7437 0.9252 0.4832 0.064 Uiso 1 1 calc R . .
C6D C 0.8821(4) 0.9222(4) 0.4470(3) 0.0641(12) Uani 1 1 d U . .
H6D H 0.9026 0.9009 0.4906 0.077 Uiso 1 1 calc R . .
C7D C 0.9476(4) 0.9390(4) 0.3868(3) 0.0670(13) Uani 1 1 d U . .
H7D H 1.0115 0.9281 0.3907 0.080 Uiso 1 1 calc R . .
C8D C 0.9223(4) 0.9707(4) 0.3222(3) 0.0583(11) Uani 1 1 d U . .
H8D H 0.9671 0.9822 0.2821 0.070 Uiso 1 1 calc R . .
C9D C 0.8272(3) 0.9847(3) 0.3195(3) 0.0459(8) Uani 1 1 d U . .
C11D C 0.5965(3) 1.0380(3) 0.4816(3) 0.0532(10) Uani 1 1 d U . .
H11D H 0.6680 1.0444 0.5022 0.064 Uiso 1 1 calc R F 1
C12D C 0.5752(3) 0.9781(3) 0.3987(3) 0.0539(11) Uani 1 1 d U G .
H12D H 0.5480 0.9140 0.4050 0.065 Uiso 1 1 calc R . .
O13D O 0.4974(2) 0.9955(2) 0.35647(19) 0.0616(9) Uani 1 1 d DU . .
C14D C 0.5951(3) 1.1317(3) 0.4802(2) 0.0508(9) Uani 1 1 d U G .
N10D N 0.5228(7) 0.9909(7) 0.5380(6) 0.0405(15) Uani 0.575(8) 1 d PDU G 1
H10D H 0.4679 1.0070 0.5461 0.049 Uiso 0.575(8) 1 calc PR G 1
C15D C 0.5350(7) 0.9262(8) 0.5768(7) 0.0421(18) Uani 0.575(8) 1 d PDU G 1
O46D O 0.6093(7) 0.9016(8) 0.5736(6) 0.0501(15) Uani 0.575(8) 1 d PDU G 1
C16D C 0.4501(7) 0.8891(7) 0.6278(7) 0.053(2) Uani 0.575(8) 1 d PDU G 1
C17D C 0.4738(8) 0.8475(6) 0.6858(6) 0.055(2) Uani 0.575(8) 1 d PDU G 1
H17D H 0.5396 0.8402 0.6911 0.066 Uiso 0.575(8) 1 calc PR G 1
C18D C 0.4002(7) 0.8161(6) 0.7365(6) 0.0568(19) Uani 0.575(8) 1 d PDU G 1
C19D C 0.3054(7) 0.8242(6) 0.7324(6) 0.062(2) Uani 0.575(8) 1 d PDU G 1
H19D H 0.2571 0.8037 0.7684 0.074 Uiso 0.575(8) 1 calc PR G 1
C20D C 0.2826(7) 0.8642(7) 0.6728(6) 0.057(2) Uani 0.575(8) 1 d PDU G 1
C21D C 0.3535(6) 0.8968(6) 0.6201(5) 0.0496(18) Uani 0.575(8) 1 d PDU G 1
H21D H 0.3350 0.9237 0.5797 0.060 Uiso 0.575(8) 1 calc PR G 1
N22D N 0.1793(6) 0.8731(6) 0.6634(5) 0.066(2) Uani 0.575(8) 1 d PDU G 1
O23D O 0.1197(6) 0.8487(7) 0.7109(6) 0.086(3) Uani 0.575(8) 1 d PDU G 1
O24D O 0.1573(8) 0.9014(8) 0.6057(5) 0.078(3) Uani 0.575(8) 1 d PDU G 1
N25D N 0.4229(10) 0.7705(8) 0.7972(9) 0.073(3) Uani 0.575(8) 1 d PDU G 1
O26D O 0.3637(8) 0.7524(5) 0.8461(5) 0.081(2) Uani 0.575(8) 1 d PDU G 1
O27D O 0.5072(8) 0.7570(7) 0.7986(7) 0.093(3) Uani 0.575(8) 1 d PDU G 1
N10H N 0.5081(10) 1.0058(10) 0.5194(8) 0.0405(15) Uani 0.425(8) 1 d PDU G 2
H10H H 0.4538 1.0234 0.5165 0.049 Uiso 0.425(8) 1 calc PR G 2
C15H C 0.5167(10) 0.9432(11) 0.5618(10) 0.0421(18) Uani 0.425(8) 1 d PDU G 2
O46H O 0.5861(10) 0.9114(11) 0.5575(9) 0.0501(15) Uani 0.425(8) 1 d PDU G 2
C16H C 0.4280(9) 0.9089(9) 0.6086(8) 0.056(3) Uani 0.425(8) 1 d PDU G 2
C17H C 0.4413(11) 0.8576(9) 0.6618(9) 0.064(3) Uani 0.425(8) 1 d PDU G 2
H17H H 0.5031 0.8434 0.6667 0.077 Uiso 0.425(8) 1 calc PR G 2
C18H C 0.3611(12) 0.8269(8) 0.7084(8) 0.069(3) Uani 0.425(8) 1 d PDU G 2
C19H C 0.2707(12) 0.8436(10) 0.7005(10) 0.074(3) Uani 0.425(8) 1 d PDU G 2
H19H H 0.2168 0.8221 0.7321 0.089 Uiso 0.425(8) 1 calc PR G 2
C20H C 0.2602(10) 0.8917(9) 0.6463(9) 0.072(3) Uani 0.425(8) 1 d PDU G 2
C21H C 0.3377(10) 0.9257(9) 0.5987(9) 0.061(3) Uani 0.425(8) 1 d PDU G 2
H21H H 0.3275 0.9594 0.5610 0.073 Uiso 0.425(8) 1 calc PR G 2
N22H N 0.1640(12) 0.9151(12) 0.6387(10) 0.086(4) Uani 0.425(8) 1 d PDU G 2
O23H O 0.0913(12) 0.8738(9) 0.6708(12) 0.124(6) Uani 0.425(8) 1 d PDU G 2
O24H O 0.1588(9) 0.9631(12) 0.5930(10) 0.127(6) Uani 0.425(8) 1 d PDU G 2
N25H N 0.3776(12) 0.7801(10) 0.7704(9) 0.090(4) Uani 0.425(8) 1 d PDU G 2
O26H O 0.3062(13) 0.7493(6) 0.8081(7) 0.095(4) Uani 0.425(8) 1 d PDU G 2
O27H O 0.4614(12) 0.7695(13) 0.7788(11) 0.109(5) Uani 0.425(8) 1 d PDU G 2
O28D O 0.6664(2) 1.1721(2) 0.43764(18) 0.0514(7) Uani 1 1 d U . .
C29D C 0.6715(4) 1.2617(3) 0.4250(3) 0.0592(11) Uani 1 1 d U G .
H29G H 0.6184 1.2810 0.4528 0.071 Uiso 1 1 calc R . .
H29H H 0.7402 1.3058 0.4459 0.071 Uiso 1 1 calc R . .
C30D C 0.6538(6) 1.2572(5) 0.3409(4) 0.0846(18) Uani 1 1 d U . .
H30S H 0.7122 1.2470 0.3148 0.127 Uiso 1 1 calc R G .
H30T H 0.6470 1.3140 0.3319 0.127 Uiso 1 1 calc R . .
H30U H 0.5902 1.2077 0.3193 0.127 Uiso 1 1 calc R . .
C31D C 0.3327(12) 0.8399(10) 0.3588(11) 0.0813(19) Uani 0.421(6) 1 d PDU G 1
H31P H 0.3673 0.7967 0.3392 0.122 Uiso 0.421(6) 1 calc PR G 1
H31Q H 0.2582 0.8127 0.3437 0.122 Uiso 0.421(6) 1 calc PR G 1
H31R H 0.3457 0.8566 0.4163 0.122 Uiso 0.421(6) 1 calc PR G 1
C32D C 0.4261(17) 0.890(2) 0.2076(9) 0.091(3) Uani 0.421(6) 1 d PDU G 1
H32S H 0.3687 0.8751 0.1667 0.136 Uiso 0.421(6) 1 calc PR G 1
H32T H 0.4435 0.8354 0.2106 0.136 Uiso 0.421(6) 1 calc PR G 1
H32U H 0.4863 0.9357 0.1947 0.136 Uiso 0.421(6) 1 calc PR G 1
Si1D Si 0.3822(5) 0.9388(5) 0.3172(6) 0.106(2) Uani 0.421(6) 1 d PDU G 1
C33D C 0.2939(8) 0.9938(10) 0.2903(8) 0.097(2) Uani 0.421(6) 1 d PDU G 1
C34D C 0.3485(16) 1.0533(12) 0.2323(10) 0.114(3) Uani 0.421(6) 1 d PDU G 1
H34S H 0.2971 1.0681 0.2015 0.171 Uiso 0.421(6) 1 calc PR G 1
H34T H 0.3835 1.0204 0.1967 0.171 Uiso 0.421(6) 1 calc PR G 1
H34U H 0.3993 1.1088 0.2620 0.171 Uiso 0.421(6) 1 calc PR G 1
C35D C 0.2004(11) 0.9174(16) 0.2396(12) 0.138(5) Uani 0.421(6) 1 d PDU G 1
H35P H 0.1619 0.8779 0.2733 0.207 Uiso 0.211(3) 1 calc PR G 1
H35Q H 0.2260 0.8824 0.1981 0.207 Uiso 0.211(3) 1 calc PR G 1
H35R H 0.1548 0.9442 0.2157 0.207 Uiso 0.211(3) 1 calc PR G 1
H35S H 0.1999 0.9251 0.1848 0.207 Uiso 0.211(3) 1 calc PR G 1
H35T H 0.1358 0.9206 0.2599 0.207 Uiso 0.211(3) 1 calc PR G 1
H35U H 0.2070 0.8588 0.2424 0.207 Uiso 0.211(3) 1 calc PR G 1
C36D C 0.2763(14) 1.0376(14) 0.3751(11) 0.119(4) Uani 0.421(6) 1 d PDU G 1
H36P H 0.3139 1.1024 0.3855 0.178 Uiso 0.421(6) 1 calc PR G 1
H36Q H 0.3016 1.0102 0.4144 0.178 Uiso 0.421(6) 1 calc PR G 1
H36R H 0.2024 1.0273 0.3782 0.178 Uiso 0.421(6) 1 calc PR G 1
C31H C 0.3624(9) 0.8146(8) 0.3607(8) 0.0813(19) Uani 0.579(6) 1 d PDU G 2
H31S H 0.4146 0.7852 0.3510 0.122 Uiso 0.579(6) 1 calc PR G 2
H31T H 0.2940 0.7717 0.3400 0.122 Uiso 0.579(6) 1 calc PR G 2
H31U H 0.3637 0.8353 0.4174 0.122 Uiso 0.579(6) 1 calc PR G 2
C32H C 0.4003(12) 0.8951(14) 0.1970(6) 0.091(3) Uani 0.579(6) 1 d PDU G 2
H32V H 0.3867 0.9447 0.1777 0.136 Uiso 0.579(6) 1 calc PR G 2
H32W H 0.3494 0.8379 0.1702 0.136 Uiso 0.579(6) 1 calc PR G 2
H32X H 0.4698 0.8951 0.1861 0.136 Uiso 0.579(6) 1 calc PR G 2
Si1H Si 0.3902(3) 0.9101(3) 0.3120(3) 0.0762(12) Uani 0.579(6) 1 d PDU G 2
C33H C 0.2801(6) 0.9492(8) 0.3422(6) 0.097(2) Uani 0.579(6) 1 d PDU G 2
C34H C 0.2983(13) 1.0432(10) 0.3234(9) 0.114(3) Uani 0.579(6) 1 d PDU G 2
H34V H 0.2318 1.0526 0.3156 0.171 Uiso 0.579(6) 1 calc PR G 2
H34W H 0.3333 1.0479 0.2754 0.171 Uiso 0.579(6) 1 calc PR G 2
H34X H 0.3413 1.0890 0.3672 0.171 Uiso 0.579(6) 1 calc PR G 2
C35H C 0.1805(9) 0.8803(13) 0.2928(9) 0.138(5) Uani 0.579(6) 1 d PDU G 2
H35V H 0.1195 0.8907 0.3140 0.207 Uiso 0.579(6) 1 calc PR G 2
H35W H 0.1783 0.8190 0.2953 0.207 Uiso 0.579(6) 1 calc PR G 2
H35X H 0.1814 0.8878 0.2379 0.207 Uiso 0.579(6) 1 calc PR G 2
C36H C 0.2648(10) 0.9574(12) 0.4303(7) 0.119(4) Uani 0.579(6) 1 d PDU G 2
H36S H 0.2810 1.0209 0.4546 0.178 Uiso 0.579(6) 1 calc PR G 2
H36T H 0.3108 0.9323 0.4559 0.178 Uiso 0.579(6) 1 calc PR G 2
H36U H 0.1930 0.9243 0.4364 0.178 Uiso 0.579(6) 1 calc PR G 2
C37D C 0.7612(3) 0.9213(3) 0.1125(2) 0.0451(8) Uani 1 1 d U . .
C38D C 0.6600(4) 0.8918(3) 0.0811(2) 0.0486(9) Uani 1 1 d U . .
H38D H 0.6173 0.9276 0.0942 0.058 Uiso 1 1 calc R . .
C39D C 0.6207(5) 0.8094(3) 0.0300(3) 0.0591(11) Uani 1 1 d U . .
H39D H 0.5514 0.7890 0.0069 0.071 Uiso 1 1 calc R . .
C40D C 0.6822(5) 0.7571(3) 0.0128(3) 0.0648(12) Uani 1 1 d U . .
H40D H 0.6546 0.7000 -0.0214 0.078 Uiso 1 1 calc R . .
C41D C 0.7812(5) 0.7859(4) 0.0438(4) 0.0723(14) Uani 1 1 d U . .
H41D H 0.8226 0.7489 0.0308 0.087 Uiso 1 1 calc R . .
C42D C 0.8248(5) 0.8697(4) 0.0952(4) 0.0668(13) Uani 1 1 d U . .
H42D H 0.8948 0.8900 0.1171 0.080 Uiso 1 1 calc R . .
O43D O 0.9237(3) 1.0563(3) 0.1793(2) 0.0699(10) Uani 1 1 d U . .
O44D O 0.7605(3) 1.0848(2) 0.1490(2) 0.0609(8) Uani 1 1 d U . .
O45D O 0.5369(2) 1.1637(3) 0.51468(18) 0.0602(9) Uani 1 1 d U . .
Cl1S Cl -0.16303(15) 0.54481(14) 0.20302(14) 0.0738(7) Uani 0.693(5) 1 d PU . .
Cl2S Cl -0.0675(2) 0.73700(16) 0.20793(13) 0.0884(9) Uani 0.693(5) 1 d PU . .
C1S C -0.1015(8) 0.6491(6) 0.2584(5) 0.078(2) Uani 0.693(5) 1 d PU . .
H1S1 H -0.0381 0.6479 0.2865 0.094 Uiso 0.693(5) 1 calc PR . .
H1S2 H -0.1468 0.6620 0.2986 0.094 Uiso 0.693(5) 1 calc PR . .
Cl3S Cl -0.9115(3) -0.1357(3) 0.0612(3) 0.1268(17) Uani 0.629(6) 1 d PU H 1
Cl4S Cl -0.8676(4) 0.0525(3) 0.1030(3) 0.142(2) Uani 0.629(6) 1 d PU H 1
C2S C -0.8234(12) -0.0331(10) 0.0567(10) 0.114(4) Uani 0.629(6) 1 d PU H 1
H2S1 H -0.8146 -0.0283 0.0011 0.137 Uiso 0.629(6) 1 calc PR H 1
H2S2 H -0.7557 -0.0269 0.0832 0.137 Uiso 0.629(6) 1 calc PR H 1

loop_
_atom_site_aniso_label
_atom_site_aniso_U_11
_atom_site_aniso_U_22
_atom_site_aniso_U_33
_atom_site_aniso_U_23
_atom_site_aniso_U_13
_atom_site_aniso_U_12
S1A 0.0537(5) 0.0331(4) 0.0598(6) 0.0087(4) 0.0082(4) 0.0140(4)
N1A 0.0438(16) 0.0387(15) 0.0514(18) 0.0022(13) 0.0054(13) 0.0184(13)
C2A 0.0417(18) 0.0302(16) 0.067(2) 0.0054(16) 0.0013(17) 0.0152(14)
C3A 0.0366(16) 0.0278(15) 0.052(2) -0.0032(13) -0.0004(14) 0.0139(13)
C4A 0.0368(16) 0.0273(14) 0.0439(17) -0.0083(12) -0.0016(13) 0.0127(13)
C5A 0.0378(16) 0.0354(16) 0.0354(16) -0.0098(13) -0.0003(13) 0.0142(14)
C6A 0.0464(19) 0.050(2) 0.0363(17) -0.0085(15) -0.0074(14) 0.0249(17)
C7A 0.0433(19) 0.054(2) 0.048(2) -0.0041(16) -0.0019(15) 0.0270(17)
C8A 0.0426(18) 0.0458(19) 0.0454(19) -0.0056(15) 0.0050(15) 0.0199(16)
C9A 0.0395(17) 0.0355(16) 0.0414(17) -0.0063(13) 0.0007(13) 0.0181(14)
N10A 0.0315(14) 0.0375(15) 0.0506(17) 0.0047(13) -0.0049(12) 0.0125(12)
C11A 0.0314(15) 0.0323(15) 0.057(2) 0.0056(14) -0.0028(14) 0.0126(13)
C12A 0.0360(17) 0.0341(16) 0.068(2) 0.0068(16) -0.0001(16) 0.0176(14)
O13A 0.0435(14) 0.0398(14) 0.083(2) 0.0142(14) 0.0027(14) 0.0242(12)
C14A 0.0428(18) 0.0336(16) 0.051(2) 0.0089(14) -0.0008(15) 0.0112(14)
C15A 0.0353(16) 0.0325(16) 0.0513(19) -0.0001(14) -0.0083(14) 0.0096(13)
C16A 0.0322(16) 0.0333(16) 0.0519(19) 0.0028(14) -0.0062(14) 0.0048(13)
C17A 0.0373(17) 0.0424(18) 0.053(2) 0.0136(16) -0.0036(15) 0.0120(15)
C18A 0.0358(17) 0.046(2) 0.064(2) 0.0177(18) 0.0017(16) 0.0100(16)
C19A 0.0391(19) 0.049(2) 0.058(2) 0.0168(18) -0.0003(16) 0.0020(16)
C20A 0.0408(19) 0.0404(19) 0.049(2) 0.0098(16) -0.0096(15) -0.0057(15)
C21A 0.0320(16) 0.0350(17) 0.052(2) 0.0090(15) -0.0121(14) -0.0031(14)
N22A 0.0438(19) 0.071(3) 0.052(2) 0.0170(18) -0.0098(16) -0.0092(17)
O23A 0.0543(19) 0.083(2) 0.0568(19) 0.0165(17) -0.0168(15) -0.0003(17)
O24A 0.058(2) 0.141(4) 0.067(2) 0.049(3) 0.0006(18) 0.002(2)
N25A 0.049(2) 0.089(3) 0.084(3) 0.048(3) 0.0158(19) 0.033(2)
O26A 0.056(2) 0.196(6) 0.100(3) 0.089(4) 0.018(2) 0.062(3)
O27A 0.0498(18) 0.080(2) 0.094(3) 0.043(2) 0.0267(18) 0.0285(17)
O28A 0.0474(15) 0.0617(18) 0.0523(16) 0.0014(14) 0.0042(12) 0.0211(14)
C29A 0.063(3) 0.085(4) 0.054(2) 0.005(2) 0.011(2) 0.021(3)
C30A 0.099(8) 0.104(6) 0.073(6) -0.024(5) -0.014(5) 0.049(6)
C30E 0.099(8) 0.104(6) 0.073(6) -0.024(5) -0.014(5) 0.049(6)
Si1A 0.0605(10) 0.0420(8) 0.0849(14) 0.0348(8) 0.0431(9) 0.0316(8)
C31A 0.093(5) 0.069(4) 0.085(4) 0.027(3) 0.040(4) 0.055(4)
C32A 0.122(6) 0.041(3) 0.131(6) 0.023(3) 0.059(5) 0.023(3)
C33A 0.099(5) 0.086(5) 0.105(4) 0.050(4) 0.038(4) 0.071(4)
C34A 0.068(4) 0.115(6) 0.142(8) 0.040(6) 0.011(4) 0.053(4)
C35A 0.149(7) 0.125(7) 0.093(6) 0.060(5) 0.040(5) 0.109(6)
C36A 0.158(9) 0.133(6) 0.073(4) 0.024(4) -0.004(4) 0.112(7)
Si1E 0.0605(10) 0.0420(8) 0.0849(14) 0.0348(8) 0.0431(9) 0.0316(8)
C31E 0.093(5) 0.069(4) 0.085(4) 0.027(3) 0.040(4) 0.055(4)
C32E 0.122(6) 0.041(3) 0.131(6) 0.023(3) 0.059(5) 0.023(3)
C33E 0.099(5) 0.086(5) 0.105(4) 0.050(4) 0.038(4) 0.071(4)
C34E 0.068(4) 0.115(6) 0.142(8) 0.040(6) 0.011(4) 0.053(4)
C35E 0.149(7) 0.125(7) 0.093(6) 0.060(5) 0.040(5) 0.109(6)
C36E 0.158(9) 0.133(6) 0.073(4) 0.024(4) -0.004(4) 0.112(7)
C37A 0.069(3) 0.0403(19) 0.048(2) 0.0079(16) 0.0086(18) 0.0170(18)
C38A 0.123(5) 0.055(3) 0.065(3) 0.005(2) 0.002(3) 0.049(3)
C39A 0.146(6) 0.061(3) 0.068(3) 0.006(2) 0.007(3) 0.063(4)
C40A 0.122(5) 0.053(3) 0.061(3) -0.001(2) 0.010(3) 0.035(3)
C41A 0.121(5) 0.048(3) 0.067(3) -0.003(2) -0.018(3) 0.019(3)
C42A 0.088(3) 0.049(2) 0.064(3) 0.008(2) 0.015(2) 0.027(2)
O43A 0.071(2) 0.0444(16) 0.078(2) 0.0202(15) 0.0112(17) 0.0240(15)
O44A 0.0516(16) 0.0399(15) 0.076(2) 0.0089(14) 0.0104(15) 0.0089(13)
O45A 0.0387(13) 0.0521(16) 0.0517(15) 0.0094(13) -0.0023(11) 0.0131(12)
O46A 0.0344(13) 0.0536(16) 0.0578(17) -0.0029(13) -0.0104(12) 0.0128(12)
Si1B 0.0437(5) 0.0422(5) 0.0527(6) -0.0034(5) 0.0021(5) 0.0073(4)
S1B 0.0619(7) 0.0479(6) 0.0647(7) 0.0043(5) -0.0178(5) 0.0124(5)
N1B 0.064(2) 0.0442(18) 0.0463(18) 0.0033(14) -0.0118(16) 0.0018(16)
C2B 0.049(2) 0.049(2) 0.0407(19) -0.0027(16) 0.0000(16) 0.0031(17)
C3B 0.0423(18) 0.0349(17) 0.0415(18) -0.0034(14) 0.0064(14) 0.0046(14)
C4B 0.0414(18) 0.0350(17) 0.0423(18) -0.0051(14) 0.0016(14) 0.0055(14)
C5B 0.0394(17) 0.0315(16) 0.0443(18) -0.0051(13) 0.0074(14) 0.0093(14)
C6B 0.0378(18) 0.0344(17) 0.060(2) -0.0109(16) 0.0077(16) 0.0027(14)
C7B 0.0347(18) 0.047(2) 0.075(3) -0.008(2) -0.0070(18) 0.0048(16)
C8B 0.045(2) 0.052(2) 0.073(3) -0.005(2) -0.019(2) 0.0098(19)
C9B 0.0439(19) 0.044(2) 0.049(2) -0.0013(16) -0.0119(16) 0.0025(16)
N10B 0.0420(17) 0.0534(19) 0.0549(18) 0.0005(15) 0.0191(14) 0.0218(15)
C11B 0.0396(18) 0.048(2) 0.058(2) -0.0045(17) 0.0146(16) 0.0146(16)
C12B 0.0397(17) 0.0416(18) 0.0423(18) 0.0003(14) 0.0125(14) 0.0078(14)
O13B 0.0406(14) 0.0494(15) 0.0460(15) -0.0038(12) 0.0122(11) 0.0016(12)
C14B 0.058(3) 0.062(3) 0.061(3) -0.014(2) -0.001(2) 0.028(2)
C15B 0.0426(19) 0.046(2) 0.054(2) 0.0007(17) 0.0217(16) 0.0178(16)
C16B 0.048(2) 0.0411(19) 0.054(2) -0.0043(16) 0.0162(16) 0.0204(16)
C17B 0.051(2) 0.0364(17) 0.055(2) 0.0003(16) 0.0173(17) 0.0183(16)
C18B 0.047(2) 0.0383(18) 0.067(2) -0.0055(17) 0.0063(17) 0.0209(17)
C19B 0.065(2) 0.041(2) 0.060(2) -0.0083(17) 0.0030(19) 0.0311(19)
C20B 0.070(3) 0.046(2) 0.054(2) -0.0084(17) 0.0166(19) 0.032(2)
C21B 0.059(2) 0.0426(19) 0.053(2) -0.0022(16) 0.0225(18) 0.0249(18)
N22B 0.089(3) 0.055(2) 0.058(2) -0.0024(17) 0.015(2) 0.045(2)
O23B 0.090(3) 0.069(2) 0.0539(18) 0.0048(16) 0.0235(18) 0.041(2)
O24B 0.132(4) 0.146(5) 0.079(3) 0.027(3) 0.028(3) 0.111(4)
N25B 0.049(2) 0.051(2) 0.088(3) 0.001(2) 0.0167(19) 0.0235(17)
O26B 0.055(2) 0.113(4) 0.090(3) 0.016(3) 0.0237(19) 0.038(2)
O27B 0.0513(18) 0.0547(19) 0.116(3) 0.0065(19) -0.0043(19) 0.0263(16)
O28B 0.066(2) 0.067(2) 0.074(2) -0.0227(17) -0.0135(17) 0.0276(18)
C29B 0.132(6) 0.078(4) 0.060(3) -0.009(3) -0.023(3) 0.050(4)
C30B 0.167(8) 0.100(6) 0.038(3) 0.003(3) -0.012(4) 0.067(5)
C30F 0.167(8) 0.100(6) 0.038(3) 0.003(3) -0.012(4) 0.067(5)
C31B 0.071(3) 0.055(3) 0.108(5) -0.001(3) -0.024(3) 0.015(3)
C32B 0.047(2) 0.080(3) 0.048(2) -0.011(2) 0.0062(18) 0.014(2)
C33B 0.044(2) 0.049(2) 0.056(2) 0.0111(18) 0.0150(17) 0.0011(16)
C34B 0.057(3) 0.058(3) 0.074(3) 0.024(2) 0.006(2) 0.003(2)
C35B 0.052(2) 0.056(2) 0.077(3) 0.007(2) 0.023(2) 0.019(2)
C36B 0.078(4) 0.083(4) 0.048(2) -0.001(2) 0.024(2) -0.004(3)
C37B 0.060(2) 0.046(2) 0.047(2) 0.0065(16) -0.0138(18) 0.0083(18)
C38B 0.055(2) 0.051(2) 0.075(3) 0.009(2) 0.004(2) 0.007(2)
C39B 0.067(3) 0.060(3) 0.069(3) -0.001(2) -0.012(2) -0.004(2)
C40B 0.088(4) 0.053(3) 0.055(3) 0.007(2) 0.001(2) 0.005(2)
C41B 0.077(3) 0.064(3) 0.049(2) 0.006(2) 0.007(2) 0.012(2)
C42B 0.064(3) 0.060(3) 0.048(2) 0.0149(19) 0.0017(19) 0.009(2)
O43B 0.100(3) 0.0423(16) 0.067(2) 0.0177(15) -0.0113(19) -0.0035(17)
O44B 0.100(2) 0.0289(12) 0.0485(15) -0.0010(11) 0.0072(16) 0.0232(14)
O45B 0.073(2) 0.100(3) 0.065(2) -0.023(2) 0.0050(17) 0.051(2)
O46B 0.0563(17) 0.071(2) 0.0639(19) 0.0112(16) 0.0287(15) 0.0391(16)
N1C 0.0462(17) 0.0558(19) 0.0395(15) 0.0029(13) 0.0021(13) 0.0275(15)
C2C 0.0387(17) 0.055(2) 0.0386(17) 0.0051(15) 0.0047(14) 0.0224(16)
C3C 0.0346(16) 0.054(2) 0.0356(16) 0.0032(15) 0.0078(13) 0.0214(15)
C4C 0.0352(16) 0.0441(18) 0.0349(16) -0.0037(13) 0.0052(13) 0.0210(14)
C5C 0.0403(18) 0.0466(19) 0.0397(18) 0.0003(15) 0.0080(14) 0.0204(16)
C7C 0.0333(17) 0.0429(19) 0.062(2) -0.0072(17) 0.0052(15) 0.0162(15)
C6C 0.0385(18) 0.0436(19) 0.0456(19) -0.0033(15) 0.0118(15) 0.0139(15)
C8C 0.0406(18) 0.0447(19) 0.049(2) -0.0085(15) 0.0007(15) 0.0217(16)
C9C 0.0422(18) 0.0393(17) 0.0397(17) -0.0072(14) 0.0018(14) 0.0200(15)
N10C 0.0285(13) 0.0468(16) 0.0365(14) 0.0108(12) 0.0096(11) 0.0139(12)
C11C 0.0340(15) 0.0468(17) 0.0322(15) 0.0062(13) 0.0107(12) 0.0233(14)
C12C 0.0365(16) 0.0504(19) 0.0307(15) 0.0060(13) 0.0109(12) 0.0225(15)
O13C 0.0376(12) 0.0622(16) 0.0375(12) 0.0093(11) 0.0146(10) 0.0288(12)
C14C 0.0475(19) 0.0518(19) 0.0264(15) 0.0071(13) 0.0108(13) 0.0265(16)
C15C 0.0315(15) 0.0327(15) 0.0321(15) 0.0012(12) 0.0057(12) 0.0079(12)
C16C 0.0308(14) 0.0267(14) 0.0355(15) 0.0031(12) 0.0040(12) 0.0044(12)
C17C 0.0272(14) 0.0335(15) 0.0426(17) 0.0084(13) 0.0052(12) 0.0070(12)
C18C 0.0329(15) 0.0333(16) 0.0484(19) 0.0039(14) 0.0079(14) 0.0097(13)
C19C 0.0410(19) 0.054(2) 0.052(2) 0.0154(18) -0.0022(16) 0.0142(17)
C20C 0.0431(19) 0.047(2) 0.0395(18) 0.0148(15) 0.0027(14) 0.0105(16)
C21C 0.0337(16) 0.0379(17) 0.0360(16) 0.0055(13) 0.0024(13) 0.0037(13)
N22C 0.061(2) 0.086(3) 0.061(2) 0.039(2) 0.0030(19) 0.015(2)
O23C 0.067(2) 0.117(3) 0.067(2) 0.059(2) 0.0135(18) 0.016(2)
O24C 0.091(3) 0.142(4) 0.083(3) 0.066(3) 0.010(2) 0.053(3)
N25C 0.0353(16) 0.0527(19) 0.067(2) 0.0060(17) 0.0069(15) 0.0188(15)
O26C 0.0554(19) 0.082(3) 0.111(3) 0.044(2) 0.050(2) 0.0389(19)
O27C 0.0543(19) 0.114(3) 0.073(2) 0.018(2) 0.0062(16) 0.056(2)
O28C 0.0529(15) 0.0447(14) 0.0353(12) 0.0051(10) 0.0031(11) 0.0244(12)
C29C 0.062(2) 0.050(2) 0.0374(18) 0.0148(16) 0.0107(16) 0.0278(19)
C30C 0.054(2) 0.082(3) 0.038(2) 0.018(2) 0.0072(17) 0.019(2)
C31C 0.101(6) 0.079(5) 0.056(4) -0.011(3) 0.008(4) 0.042(4)
C32C 0.069(4) 0.078(5) 0.062(4) 0.001(3) 0.009(3) 0.038(3)
Si1C 0.0548(19) 0.0697(10) 0.048(2) -0.0058(16) 0.0193(15) 0.0326(14)
C33C 0.070(4) 0.102(5) 0.066(4) 0.011(3) 0.029(3) 0.053(3)
C34C 0.084(5) 0.095(5) 0.095(6) 0.016(4) 0.046(5) 0.056(5)
C35C 0.129(8) 0.132(8) 0.065(4) 0.029(4) 0.041(5) 0.076(6)
C36C 0.053(4) 0.114(6) 0.099(6) 0.010(5) 0.011(4) 0.039(4)
C31G 0.101(6) 0.079(5) 0.056(4) -0.011(3) 0.008(4) 0.042(4)
C32G 0.069(4) 0.078(5) 0.062(4) 0.001(3) 0.009(3) 0.038(3)
Si1G 0.0548(19) 0.0697(10) 0.048(2) -0.0058(16) 0.0193(15) 0.0326(14)
C33G 0.070(4) 0.102(5) 0.066(4) 0.011(3) 0.029(3) 0.053(3)
C34G 0.084(5) 0.095(5) 0.095(6) 0.016(4) 0.046(5) 0.056(5)
C35G 0.129(8) 0.132(8) 0.065(4) 0.029(4) 0.041(5) 0.076(6)
C36G 0.053(4) 0.114(6) 0.099(6) 0.010(5) 0.011(4) 0.039(4)
S1C 0.0483(6) 0.0355(5) 0.0399(5) 0.0029(4) -0.0037(5) 0.0178(5)
O43C 0.0506(17) 0.0424(16) 0.0556(18) 0.0056(13) -0.0053(14) 0.0133(13)
O44C 0.0537(19) 0.0458(15) 0.0629(19) 0.0067(13) -0.0079(16) 0.0240(14)
C37C 0.061(2) 0.0340(17) 0.0361(18) 0.0068(14) -0.0042(16) 0.0146(16)
C38C 0.060(2) 0.063(3) 0.0331(19) 0.0126(18) -0.0121(17) 0.011(2)
C39C 0.083(3) 0.047(2) 0.051(3) 0.013(2) -0.009(2) -0.003(2)
C40C 0.122(5) 0.044(3) 0.068(3) 0.002(2) 0.006(3) 0.013(3)
C41C 0.111(4) 0.049(3) 0.095(4) -0.003(3) 0.029(4) 0.029(3)
C42C 0.075(3) 0.045(2) 0.068(3) -0.001(2) 0.004(2) 0.026(2)
S1G 0.0483(6) 0.0355(5) 0.0399(5) 0.0029(4) -0.0037(5) 0.0178(5)
O43G 0.0506(17) 0.0424(16) 0.0556(18) 0.0056(13) -0.0053(14) 0.0133(13)
O44G 0.0537(19) 0.0458(15) 0.0629(19) 0.0067(13) -0.0079(16) 0.0240(14)
C37G 0.061(2) 0.0340(17) 0.0361(18) 0.0068(14) -0.0042(16) 0.0146(16)
C38G 0.060(2) 0.063(3) 0.0331(19) 0.0126(18) -0.0121(17) 0.011(2)
C39G 0.083(3) 0.047(2) 0.051(3) 0.013(2) -0.009(2) -0.003(2)
C40G 0.122(5) 0.044(3) 0.068(3) 0.002(2) 0.006(3) 0.013(3)
C41G 0.111(4) 0.049(3) 0.095(4) -0.003(3) 0.029(4) 0.029(3)
C42G 0.075(3) 0.045(2) 0.068(3) -0.001(2) 0.004(2) 0.026(2)
O45C 0.0421(14) 0.0588(17) 0.0512(15) 0.0237(13) 0.0051(12) 0.0169(13)
O46C 0.0291(11) 0.0498(15) 0.0497(14) 0.0148(12) 0.0097(10) 0.0103(11)
S1D 0.0461(5) 0.0430(5) 0.0579(6) 0.0104(4) 0.0094(4) 0.0117(4)
N1D 0.0411(16) 0.0480(18) 0.0545(18) 0.0022(14) 0.0095(14) 0.0197(14)
C2D 0.0359(17) 0.046(2) 0.051(2) -0.0145(16) 0.0002(15) 0.0127(15)
C3D 0.0325(16) 0.045(2) 0.050(2) -0.0174(16) 0.0060(14) 0.0062(14)
C4D 0.0375(17) 0.0372(17) 0.052(2) -0.0056(15) 0.0132(15) 0.0073(14)
C5D 0.052(2) 0.046(2) 0.059(2) 0.0058(18) 0.0172(19) 0.0120(18)
C6D 0.068(3) 0.071(3) 0.065(3) 0.020(2) 0.018(2) 0.035(3)
C7D 0.057(3) 0.090(4) 0.073(3) 0.023(3) 0.023(2) 0.045(3)
C8D 0.045(2) 0.067(3) 0.075(3) 0.022(2) 0.021(2) 0.028(2)
C9D 0.0366(17) 0.0441(19) 0.057(2) 0.0047(16) 0.0102(15) 0.0157(15)
C11D 0.0356(18) 0.058(2) 0.046(2) -0.0198(17) 0.0096(15) 0.0031(16)
C12D 0.0310(16) 0.053(2) 0.056(2) -0.0261(18) 0.0068(15) 0.0016(15)
O13D 0.0313(12) 0.0701(19) 0.0604(18) -0.0335(15) 0.0023(12) 0.0100(12)
C14D 0.0297(16) 0.064(2) 0.0423(19) -0.0218(16) -0.0047(14) 0.0103(16)
N10D 0.030(3) 0.051(4) 0.035(4) -0.009(2) -0.004(3) 0.015(2)
C15D 0.041(4) 0.033(4) 0.043(4) -0.008(2) 0.001(3) 0.008(2)
O46D 0.040(4) 0.052(3) 0.056(4) 0.005(3) -0.002(3) 0.016(2)
C16D 0.051(4) 0.033(5) 0.069(6) -0.005(3) 0.014(4) 0.015(3)
C17D 0.064(5) 0.032(4) 0.056(5) -0.009(3) 0.011(4) 0.009(4)
C18D 0.063(5) 0.028(3) 0.063(5) -0.012(3) 0.015(4) 0.001(3)
C19D 0.061(4) 0.029(4) 0.072(6) -0.012(3) 0.018(4) -0.008(3)
C20D 0.056(4) 0.035(6) 0.063(6) -0.006(4) 0.021(4) -0.001(3)
C21D 0.048(4) 0.032(4) 0.054(4) -0.014(3) 0.009(3) 0.003(3)
N22D 0.055(4) 0.053(5) 0.068(4) -0.011(3) 0.019(3) -0.001(3)
O23D 0.072(5) 0.079(6) 0.089(6) 0.001(4) 0.048(4) 0.006(4)
O24D 0.061(4) 0.094(7) 0.077(6) 0.004(5) 0.028(4) 0.026(4)
N25D 0.092(7) 0.024(4) 0.084(7) 0.002(4) 0.015(5) -0.004(5)
O26D 0.131(7) 0.048(3) 0.060(4) 0.006(3) 0.014(4) 0.027(4)
O27D 0.095(6) 0.074(5) 0.103(7) 0.021(5) -0.003(5) 0.015(5)
N10H 0.030(3) 0.051(4) 0.035(4) -0.009(2) -0.004(3) 0.015(2)
C15H 0.041(4) 0.033(4) 0.043(4) -0.008(2) 0.001(3) 0.008(2)
O46H 0.040(4) 0.052(3) 0.056(4) 0.005(3) -0.002(3) 0.016(2)
C16H 0.063(6) 0.026(5) 0.060(6) -0.010(4) 0.018(5) -0.002(5)
C17H 0.072(7) 0.031(6) 0.054(7) -0.005(4) 0.004(6) -0.022(5)
C18H 0.093(8) 0.032(5) 0.054(6) -0.001(4) 0.015(6) -0.014(5)
C19H 0.102(8) 0.029(7) 0.076(10) 0.000(5) 0.050(7) 0.001(6)
C20H 0.084(6) 0.040(6) 0.081(8) 0.002(5) 0.048(6) 0.007(5)
C21H 0.061(6) 0.034(6) 0.076(8) 0.004(5) 0.033(6) 0.000(4)
N22H 0.069(7) 0.077(10) 0.099(11) 0.003(8) 0.055(8) 0.009(6)
O23H 0.131(10) 0.078(7) 0.181(15) 0.037(8) 0.128(11) 0.040(7)
O24H 0.072(7) 0.130(12) 0.209(16) 0.084(11) 0.084(9) 0.041(7)
N25H 0.123(9) 0.050(7) 0.070(8) 0.017(5) 0.013(7) -0.012(7)
O26H 0.173(11) 0.037(4) 0.062(6) 0.008(4) 0.036(7) 0.013(6)
O27H 0.103(9) 0.072(9) 0.104(11) 0.043(8) -0.034(8) -0.045(8)
O28D 0.0299(12) 0.0529(15) 0.0559(16) -0.0209(12) 0.0021(11) 0.0094(11)
C29D 0.050(2) 0.058(2) 0.056(2) -0.0165(19) -0.0022(19) 0.016(2)
C30D 0.108(5) 0.100(5) 0.060(3) 0.002(3) 0.005(3) 0.062(4)
C31D 0.043(5) 0.078(5) 0.089(4) -0.029(4) 0.015(4) -0.005(3)
C32D 0.063(8) 0.111(6) 0.082(4) -0.001(4) -0.031(4) 0.021(6)
Si1D 0.044(3) 0.062(4) 0.190(6) 0.046(4) -0.037(3) -0.021(2)
C33D 0.030(3) 0.153(7) 0.105(6) 0.013(5) 0.012(3) 0.031(4)
C34D 0.141(9) 0.135(7) 0.094(7) 0.007(5) 0.009(6) 0.092(7)
C35D 0.051(4) 0.222(12) 0.109(8) 0.006(8) -0.037(6) 0.021(6)
C36D 0.071(6) 0.154(10) 0.104(6) 0.001(6) 0.024(5) 0.011(6)
C31H 0.043(5) 0.078(5) 0.089(4) -0.029(4) 0.015(4) -0.005(3)
C32H 0.063(8) 0.111(6) 0.082(4) -0.001(4) -0.031(4) 0.021(6)
Si1H 0.0402(13) 0.0515(19) 0.110(2) -0.0445(17) -0.0210(15) 0.0131(15)
C33H 0.030(3) 0.153(7) 0.105(6) 0.013(5) 0.012(3) 0.031(4)
C34H 0.141(9) 0.135(7) 0.094(7) 0.007(5) 0.009(6) 0.092(7)
C35H 0.051(4) 0.222(12) 0.109(8) 0.006(8) -0.037(6) 0.021(6)
C36H 0.071(6) 0.154(10) 0.104(6) 0.001(6) 0.024(5) 0.011(6)
C37D 0.057(2) 0.0437(18) 0.0408(18) 0.0142(15) 0.0227(16) 0.0202(16)
C38D 0.065(2) 0.0410(19) 0.043(2) 0.0099(15) 0.0089(17) 0.0201(18)
C39D 0.085(3) 0.041(2) 0.049(2) 0.0068(17) 0.004(2) 0.019(2)
C40D 0.107(4) 0.044(2) 0.048(2) 0.0024(18) 0.019(2) 0.033(2)
C41D 0.093(4) 0.055(3) 0.084(4) 0.012(2) 0.042(3) 0.043(3)
C42D 0.069(3) 0.067(3) 0.080(3) 0.021(2) 0.031(2) 0.037(2)
O43D 0.0526(18) 0.074(2) 0.082(2) 0.032(2) 0.0180(17) 0.0091(16)
O44D 0.066(2) 0.0359(14) 0.073(2) 0.0045(14) -0.0055(16) 0.0109(13)
O45D 0.0438(15) 0.087(2) 0.0445(15) -0.0188(15) 0.0044(12) 0.0307(16)
Cl1S 0.0601(11) 0.0683(12) 0.0924(15) 0.0069(10) -0.0073(9) 0.0269(9)
Cl2S 0.124(2) 0.0674(12) 0.0625(12) 0.0129(9) 0.0176(12) 0.0150(12)
C1S 0.109(7) 0.076(5) 0.053(4) 0.010(3) -0.019(4) 0.039(5)
Cl3S 0.117(3) 0.166(4) 0.139(3) 0.062(3) 0.066(2) 0.082(3)
Cl4S 0.179(4) 0.155(4) 0.139(3) 0.029(3) 0.070(3) 0.115(4)
C2S 0.124(10) 0.119(8) 0.123(10) 0.008(8) 0.017(8) 0.081(7)

loop_
_atom_type_symbol
_atom_type_description
_atom_type_scat_dispersion_real
_atom_type_scat_dispersion_imag
_atom_type_scat_source
C C 0.0033 0.0016 'International Tables Vol C Tables 4.2.6.8 and 6.1.1.4'
H H 0.0000 0.0000 'International Tables Vol C Tables 4.2.6.8 and 6.1.1.4'
N N 0.0061 0.0033 'International Tables Vol C Tables 4.2.6.8 and 6.1.1.4'
O O 0.0106 0.0060 'International Tables Vol C Tables 4.2.6.8 and 6.1.1.4'
Si Si 0.0817 0.0704 'International Tables Vol C Tables 4.2.6.8 and 6.1.1.4'
S S 0.1246 0.1234 'International Tables Vol C Tables 4.2.6.8 and 6.1.1.4'
Cl Cl 0.1484 0.1585 'International Tables Vol C Tables 4.2.6.8 and 6.1.1.4'

loop_
_geom_angle_atom_site_label_1
_geom_angle_atom_site_label_2
_geom_angle_atom_site_label_3
_geom_angle
O43A S1A O44A 121.7(2)
O43A S1A N1A 105.6(2)
O44A S1A N1A 105.8(2)
O43A S1A C37A 107.9(2)
O44A S1A C37A 109.6(2)
N1A S1A C37A 105.0(2)
C9A N1A C2A 108.6(3)
C9A N1A S1A 125.8(3)
C2A N1A S1A 123.8(3)
C3A C2A N1A 108.6(3)
C2A C3A C4A 107.8(3)
C2A C3A C12A 125.9(3)
C4A C3A C12A 126.2(4)
C5A C4A C9A 119.5(3)
C5A C4A C3A 133.3(4)
C9A C4A C3A 107.2(3)
C6A C5A C4A 118.6(4)
C5A C6A C7A 120.8(4)
C8A C7A C6A 121.6(4)
C7A C8A C9A 117.3(4)
N1A C9A C8A 130.2(4)
N1A C9A C4A 107.8(3)
C8A C9A C4A 122.0(4)
C15A N10A C11A 120.4(3)
N10A C11A C14A 107.8(3)
N10A C11A C12A 110.5(3)
C14A C11A C12A 110.6(3)
O13A C12A C3A 110.1(4)
O13A C12A C11A 108.3(3)
C3A C12A C11A 112.3(3)
C12A O13A Si1A 131.4(3)
C12A O13A Si1E 120.4(4)
Si1A O13A Si1E 19.24(17)
O45A C14A O28A 124.9(4)
O45A C14A C11A 124.6(4)
O28A C14A C11A 110.5(3)
O46A C15A N10A 121.6(4)
O46A C15A C16A 121.5(4)
N10A C15A C16A 116.8(3)
C17A C16A C21A 119.2(4)
C17A C16A C15A 123.6(4)
C21A C16A C15A 117.2(3)
C18A C17A C16A 119.3(4)
C17A C18A C19A 123.6(4)
C17A C18A N25A 118.7(4)
C19A C18A N25A 117.8(4)
C20A C19A C18A 115.7(4)
C21A C20A C19A 123.2(4)
C21A C20A N22A 118.7(4)
C19A C20A N22A 117.9(4)
C20A C21A C16A 119.0(4)
O23A N22A O24A 123.8(4)
O23A N22A C20A 118.3(4)
O24A N22A C20A 117.9(4)
O27A N25A O26A 124.1(4)
O27A N25A C18A 119.6(4)
O26A N25A C18A 116.2(4)
C14A O28A C29A 117.6(4)
O28A C29A C30E 113.3(6)
O28A C29A C30A 107.0(8)
C30E C29A C30A 42.0(9)
O13A Si1A C32A 113.4(3)
O13A Si1A C31A 107.5(3)
C32A Si1A C31A 108.9(5)
O13A Si1A C33A 103.9(3)
C32A Si1A C33A 109.0(5)
C31A Si1A C33A 114.2(4)
C36A C33A C35A 107.5(7)
C36A C33A C34A 108.3(9)
C35A C33A C34A 110.0(7)
C36A C33A Si1A 110.8(6)
C35A C33A Si1A 110.9(7)
C34A C33A Si1A 109.4(6)
O13A Si1E C31E 115.7(6)
O13A Si1E C32E 108.4(7)
C31E Si1E C32E 109.8(11)
O13A Si1E C33E 97.0(7)
C31E Si1E C33E 115.2(10)
C32E Si1E C33E 110.1(11)
C35E C33E C34E 109.0(16)
C35E C33E C36E 111.7(15)
C34E C33E C36E 109.8(16)
C35E C33E Si1E 112.2(13)
C34E C33E Si1E 106.3(14)
C36E C33E Si1E 107.7(14)
C42A C37A C38A 119.0(5)
C42A C37A S1A 120.8(4)
C38A C37A S1A 120.2(4)
C39A C38A C37A 120.4(6)
C38A C39A C40A 118.7(6)
C41A C40A C39A 121.0(5)
C40A C41A C42A 121.8(6)
C37A C42A C41A 119.0(6)
O13B Si1B C32B 109.3(2)
O13B Si1B C33B 102.37(17)
C32B Si1B C33B 113.4(2)
O13B Si1B C31B 111.1(2)
C32B Si1B C31B 109.7(3)
C33B Si1B C31B 110.8(3)
O44B S1B O43B 118.5(3)
O44B S1B N1B 102.2(2)
O43B S1B N1B 107.7(2)
O44B S1B C37B 113.3(2)
O43B S1B C37B 109.0(3)
N1B S1B C37B 104.8(2)
C2B N1B C9B 109.0(4)
C2B N1B S1B 121.1(3)
C9B N1B S1B 128.1(3)
C3B C2B N1B 109.4(4)
C2B C3B C4B 106.9(4)
C2B C3B C12B 126.5(4)
C4B C3B C12B 126.6(4)
C9B C4B C5B 119.0(4)
C9B C4B C3B 108.9(4)
C5B C4B C3B 132.1(4)
C6B C5B C4B 118.1(4)
C7B C6B C5B 121.5(4)
C6B C7B C8B 121.3(4)
C7B C8B C9B 117.1(4)
C4B C9B C8B 122.9(5)
C4B C9B N1B 105.8(4)
C8B C9B N1B 131.3(4)
C15B N10B C11B 120.6(3)
N10B C11B C14B 107.4(3)
N10B C11B C12B 110.6(3)
C14B C11B C12B 112.2(4)
O13B C12B C3B 110.7(3)
O13B C12B C11B 107.1(3)
C3B C12B C11B 113.3(3)
C12B O13B Si1B 125.9(2)
O45B C14B O28B 126.9(5)
O45B C14B C11B 123.5(5)
O28B C14B C11B 109.6(4)
O46B C15B N10B 121.7(4)
O46B C15B C16B 121.8(4)
N10B C15B C16B 116.5(3)
C21B C16B C17B 120.1(4)
C21B C16B C15B 117.3(4)
C17B C16B C15B 122.6(4)
C18B C17B C16B 118.9(4)
C17B C18B C19B 123.1(4)
C17B C18B N25B 118.4(4)
C19B C18B N25B 118.5(4)
C20B C19B C18B 116.2(4)
C21B C20B C19B 123.1(5)
C21B C20B N22B 117.8(4)
C19B C20B N22B 119.0(5)
C20B C21B C16B 118.6(4)
O23B N22B O24B 124.3(5)
O23B N22B C20B 118.4(4)
O24B N22B C20B 117.3(5)
O27B N25B O26B 124.9(4)
O27B N25B C18B 118.8(5)
O26B N25B C18B 116.3(4)
C14B O28B C29B 114.9(5)
C30F C29B C30B 122.9(13)
C30F C29B O28B 116.8(12)
C30B C29B O28B 108.5(6)
C35B C33B C36B 108.9(5)
C35B C33B C34B 109.4(4)
C36B C33B C34B 108.7(4)
C35B C33B Si1B 110.1(3)
C36B C33B Si1B 109.3(4)
C34B C33B Si1B 110.4(4)
C38B C37B C42B 123.9(5)
C38B C37B S1B 116.5(4)
C42B C37B S1B 119.5(4)
C37B C38B C39B 115.8(5)
C40B C39B C38B 120.3(5)
C39B C40B C41B 121.1(5)
C42B C41B C40B 119.2(6)
C37B C42B C41B 119.6(5)
C9C N1C C2C 108.6(3)
C9C N1C S1C 126.4(3)
C2C N1C S1C 122.8(3)
C9C N1C S1G 114.2(5)
C2C N1C S1G 129.6(5)
S1C N1C S1G 15.4(4)
C3C C2C N1C 110.3(3)
C2C C3C C4C 107.4(3)
C2C C3C C12C 126.5(3)
C4C C3C C12C 126.0(3)
C5C C4C C9C 118.9(3)
C5C C4C C3C 133.6(3)
C9C C4C C3C 107.5(3)
C6C C5C C4C 119.3(4)
C8C C7C C6C 122.1(4)
C5C C6C C7C 120.2(4)
C7C C8C C9C 117.1(4)
C8C C9C N1C 131.5(4)
C8C C9C C4C 122.4(4)
N1C C9C C4C 106.1(3)
C15C N10C C11C 122.3(3)
N10C C11C C14C 107.4(3)
N10C C11C C12C 109.0(3)
C14C C11C C12C 113.7(3)
O13C C12C C3C 110.1(3)
O13C C12C C11C 108.0(3)
C3C C12C C11C 113.7(3)
C12C O13C Si1C 129.2(3)
C12C O13C Si1G 126.4(4)
Si1C O13C Si1G 15.0(3)
O45C C14C O28C 126.2(4)
O45C C14C C11C 123.4(3)
O28C C14C C11C 110.4(3)
O46C C15C N10C 124.8(3)
O46C C15C C16C 120.1(3)
N10C C15C C16C 115.0(3)
C21C C16C C17C 120.1(3)
C21C C16C C15C 117.6(3)
C17C C16C C15C 122.3(3)
C18C C17C C16C 118.9(3)
C17C C18C C19C 122.8(3)
C17C C18C N25C 118.6(3)
C19C C18C N25C 118.6(4)
C18C C19C C20C 116.3(4)
C21C C20C C19C 123.4(4)
C21C C20C N22C 119.1(4)
C19C C20C N22C 117.5(4)
C16C C21C C20C 118.4(3)
O24C N22C O23C 124.0(4)
O24C N22C C20C 118.9(4)
O23C N22C C20C 117.1(4)
O27C N25C O26C 125.1(4)
O27C N25C C18C 117.9(4)
O26C N25C C18C 117.1(3)
C14C O28C C29C 117.9(3)
O28C C29C C30C 108.6(4)
O13C Si1C C33C 107.8(4)
O13C Si1C C32C 111.3(4)
C33C Si1C C32C 115.7(5)
O13C Si1C C31C 107.9(4)
C33C Si1C C31C 107.8(5)
C32C Si1C C31C 106.1(6)
C35C C33C C34C 115.8(7)
C35C C33C C36C 110.0(8)
C34C C33C C36C 104.8(7)
C35C C33C Si1C 108.0(7)
C34C C33C Si1C 109.3(7)
C36C C33C Si1C 108.8(6)
O13C Si1G C31G 110.3(5)
O13C Si1G C33G 106.5(4)
C31G Si1G C33G 113.6(7)
O13C Si1G C32G 103.8(5)
C31G Si1G C32G 111.3(7)
C33G Si1G C32G 110.8(5)
C36G C33G C34G 111.5(9)
C36G C33G C35G 110.7(8)
C34G C33G C35G 107.8(8)
C36G C33G Si1G 109.3(7)
C34G C33G Si1G 108.8(7)
C35G C33G Si1G 108.7(8)
O44C S1C O43C 120.0(4)
O44C S1C N1C 107.6(4)
O43C S1C N1C 104.6(2)
O44C S1C C37C 111.0(3)
O43C S1C C37C 107.7(2)
N1C S1C C37C 104.57(19)
C42C C37C C38C 122.5(5)
C42C C37C S1C 118.4(4)
C38C C37C S1C 119.1(4)
C37C C38C C39C 117.7(5)
C40C C39C C38C 119.8(5)
C39C C40C C41C 122.5(6)
C40C C41C C42C 119.2(6)
C37C C42C C41C 118.3(6)
O44G S1G O43G 120(3)
O44G S1G C37G 112(3)
O43G S1G C37G 102.9(17)
O44G S1G N1C 95(5)
O43G S1G N1C 93.5(17)
C37G S1G N1C 134.2(16)
C38G C37G C42G 119(2)
C38G C37G S1G 129(2)
C42G C37G S1G 111.1(18)
C37G C38G C39G 119.8(19)
C40G C39G C38G 119(2)
C39G C40G C41G 122(2)
C40G C41G C42G 118(2)
C37G C42G C41G 120(2)
O44D S1D O43D 120.8(2)
O44D S1D N1D 105.3(2)
O43D S1D N1D 106.5(2)
O44D S1D C37D 107.8(2)
O43D S1D C37D 109.3(2)
N1D S1D C37D 106.32(18)
C2D N1D C9D 107.5(4)
C2D N1D S1D 122.9(3)
C9D N1D S1D 128.0(3)
C3D C2D N1D 109.4(4)
C2D C3D C4D 107.9(3)
C2D C3D C12D 125.4(4)
C4D C3D C12D 126.7(4)
C9D C4D C5D 118.7(4)
C9D C4D C3D 108.4(4)
C5D C4D C3D 132.9(4)
C6D C5D C4D 118.9(4)
C5D C6D C7D 120.3(5)
C8D C7D C6D 122.5(4)
C7D C8D C9D 116.1(4)
C8D C9D C4D 123.6(4)
C8D C9D N1D 129.7(4)
C4D C9D N1D 106.7(3)
N10H C11D C14D 99.9(6)
N10H C11D C12D 106.0(7)
C14D C11D C12D 112.5(4)
N10H C11D N10D 18.9(5)
C14D C11D N10D 113.1(5)
C12D C11D N10D 110.6(5)
O13D C12D C3D 111.8(4)
O13D C12D C11D 108.3(3)
C3D C12D C11D 113.7(3)
C12D O13D Si1D 135.9(4)
C12D O13D Si1H 120.7(4)
Si1D O13D Si1H 17.0(3)
O45D C14D O28D 126.1(5)
O45D C14D C11D 123.3(4)
O28D C14D C11D 110.6(3)
C15D N10D C11D 126.2(7)
O46D C15D N10D 123.2(8)
O46D C15D C16D 120.9(8)
N10D C15D C16D 115.9(7)
C21D C16D C17D 119.2(8)
C21D C16D C15D 123.6(9)
C17D C16D C15D 117.2(7)
C16D C17D C18D 119.5(9)
C19D C18D C17D 123.4(10)
C19D C18D N25D 116.3(8)
C17D C18D N25D 120.3(9)
C18D C19D C20D 116.2(9)
C19D C20D C21D 122.9(9)
C19D C20D N22D 119.1(7)
C21D C20D N22D 118.0(9)
C16D C21D C20D 118.9(9)
O23D N22D O24D 123.8(10)
O23D N22D C20D 118.1(9)
O24D N22D C20D 118.0(8)
O26D N25D O27D 122.7(12)
O26D N25D C18D 119.8(10)
O27D N25D C18D 117.3(8)
C15H N10H C11D 111.3(10)
O46H C15H N10H 123.5(11)
O46H C15H C16H 121.1(13)
N10H C15H C16H 115.2(11)
C21H C16H C17H 121.0(11)
C21H C16H C15H 122.2(10)
C17H C16H C15H 116.8(10)
C16H C17H C18H 118.3(13)
C19H C18H C17H 121.9(13)
C19H C18H N25H 118.9(10)
C17H C18H N25H 119.1(12)
C20H C19H C18H 117.7(12)
C19H C20H C21H 123.4(13)
C19H C20H N22H 119.1(10)
C21H C20H N22H 117.4(11)
C16H C21H C20H 117.7(12)
O24H N22H O23H 124.7(16)
O24H N22H C20H 118.0(10)
O23H N22H C20H 116.4(12)
O26H N25H O27H 123.1(16)
O26H N25H C18H 119.0(12)
O27H N25H C18H 117.8(11)
C14D O28D C29D 118.2(3)
C30D C29D O28D 108.5(4)
O13D Si1D C31D 109.8(7)
O13D Si1D C33D 121.3(6)
C31D Si1D C33D 118.5(8)
O13D Si1D C32D 95.7(7)
C31D Si1D C32D 103.6(10)
C33D Si1D C32D 103.0(8)
C34D C33D C35D 105.5(13)
C34D C33D C36D 121.0(13)
C35D C33D C36D 118.1(12)
C34D C33D Si1D 105.6(8)
C35D C33D Si1D 105.4(10)
C36D C33D Si1D 99.2(9)
O13D Si1H C31H 111.7(5)
O13D Si1H C33H 104.5(4)
C31H Si1H C33H 98.3(6)
O13D Si1H C32H 107.2(6)
C31H Si1H C32H 121.1(7)
C33H Si1H C32H 112.7(6)
C36H C33H C34H 106.5(11)
C36H C33H C35H 109.4(9)
C34H C33H C35H 110.0(11)
C36H C33H Si1H 115.2(9)
C34H C33H Si1H 109.1(8)
C35H C33H Si1H 106.7(9)
C38D C37D C42D 121.4(4)
C38D C37D S1D 119.4(3)
C42D C37D S1D 119.1(4)
C37D C38D C39D 119.4(4)
C40D C39D C38D 120.0(5)
C41D C40D C39D 120.6(5)
C40D C41D C42D 121.5(5)
C37D C42D C41D 117.1(5)
Cl1S C1S Cl2S 116.2(5)
Cl3S C2S Cl4S 109.2(9)

loop_
_geom_bond_atom_site_label_1
_geom_bond_atom_site_label_2
_geom_bond_distance
S1A O43A 1.411(3)
S1A O44A 1.431(4)
S1A N1A 1.676(4)
S1A C37A 1.751(4)
N1A C9A 1.394(5)
N1A C2A 1.418(5)
C2A C3A 1.368(6)
C3A C4A 1.448(5)
C3A C12A 1.505(5)
C4A C5A 1.389(6)
C4A C9A 1.409(5)
C5A C6A 1.389(5)
C6A C7A 1.402(6)
C7A C8A 1.374(7)
C8A C9A 1.394(5)
N10A C15A 1.359(5)
N10A C11A 1.445(5)
C11A C14A 1.499(6)
C11A C12A 1.547(5)
C12A O13A 1.414(5)
O13A Si1A 1.655(3)
O13A Si1E 1.764(6)
C14A O45A 1.198(5)
C14A O28A 1.345(5)
C15A O46A 1.221(4)
C15A C16A 1.492(6)
C16A C17A 1.389(5)
C16A C21A 1.401(6)
C17A C18A 1.356(6)
C18A C19A 1.389(6)
C18A N25A 1.478(6)
C19A C20A 1.386(6)
C20A C21A 1.367(6)
C20A N22A 1.471(6)
N22A O23A 1.212(6)
N22A O24A 1.223(6)
N25A O27A 1.199(6)
N25A O26A 1.220(7)
O28A C29A 1.446(6)
C29A C30E 1.516(11)
C29A C30A 1.528(15)
Si1A C32A 1.850(7)
Si1A C31A 1.869(7)
Si1A C33A 1.885(10)
C33A C36A 1.538(10)
C33A C35A 1.549(9)
C33A C34A 1.559(11)
Si1E C31E 1.810(13)
Si1E C32E 1.859(14)
Si1E C33E 1.860(16)
C33E C35E 1.544(14)
C33E C34E 1.550(15)
C33E C36E 1.553(14)
C37A C42A 1.365(8)
C37A C38A 1.421(7)
C38A C39A 1.366(8)
C39A C40A 1.412(10)
C40A C41A 1.302(9)
C41A C42A 1.414(7)
Si1B O13B 1.654(3)
Si1B C32B 1.863(5)
Si1B C33B 1.868(5)
Si1B C31B 1.870(6)
S1B O44B 1.266(4)
S1B O43B 1.399(4)
S1B N1B 1.650(4)
S1B C37B 1.758(5)
N1B C2B 1.390(6)
N1B C9B 1.419(6)
C2B C3B 1.349(6)
C3B C4B 1.449(5)
C3B C12B 1.481(6)
C4B C9B 1.380(6)
C4B C5B 1.418(6)
C5B C6B 1.390(5)
C6B C7B 1.374(7)
C7B C8B 1.391(8)
C8B C9B 1.392(7)
N10B C15B 1.328(6)
N10B C11B 1.448(6)
C11B C14B 1.513(6)
C11B C12B 1.548(6)
C12B O13B 1.421(5)
C14B O45B 1.198(6)
C14B O28B 1.322(6)
C15B O46B 1.236(5)
C15B C16B 1.488(7)
C16B C21B 1.392(6)
C16B C17B 1.403(6)
C17B C18B 1.368(7)
C18B C19B 1.394(7)
C18B N25B 1.481(6)
C19B C20B 1.392(7)
C20B C21B 1.379(7)
C20B N22B 1.479(7)
N22B O23B 1.205(6)
N22B O24B 1.223(6)
N25B O27B 1.221(6)
N25B O26B 1.248(7)
O28B C29B 1.463(7)
C29B C30F 1.318(19)
C29B C30B 1.325(12)
C33B C35B 1.533(7)
C33B C36B 1.535(7)
C33B C34B 1.542(6)
C37B C38B 1.374(7)
C37B C42B 1.375(8)
C38B C39B 1.441(8)
C39B C40B 1.375(9)
C40B C41B 1.390(8)
C41B C42B 1.378(8)
N1C C9C 1.402(5)
N1C C2C 1.402(5)
N1C S1C 1.659(4)
N1C S1G 2.058(16)
C2C C3C 1.332(6)
C3C C4C 1.449(5)
C3C C12C 1.519(5)
C4C C5C 1.398(5)
C4C C9C 1.419(5)
C5C C6C 1.383(5)
C7C C8C 1.375(7)
C7C C6C 1.414(6)
C8C C9C 1.392(5)
N10C C15C 1.343(5)
N10C C11C 1.450(4)
C11C C14C 1.527(5)
C11C C12C 1.540(5)
C12C O13C 1.414(4)
O13C Si1C 1.623(5)
O13C Si1G 1.706(7)
C14C O45C 1.202(5)
C14C O28C 1.322(4)
C15C O46C 1.213(4)
C15C C16C 1.521(5)
C16C C21C 1.379(5)
C16C C17C 1.409(5)
C17C C18C 1.375(5)
C18C C19C 1.378(6)
C18C N25C 1.474(5)
C19C C20C 1.391(6)
C20C C21C 1.381(5)
C20C N22C 1.455(5)
N22C O24C 1.214(6)
N22C O23C 1.235(6)
N25C O27C 1.190(5)
N25C O26C 1.223(6)
O28C C29C 1.460(5)
C29C C30C 1.512(6)
C31C Si1C 1.948(11)
C32C Si1C 1.836(9)
Si1C C33C 1.821(10)
C33C C35C 1.513(11)
C33C C34C 1.564(9)
C33C C36C 1.597(11)
C31G Si1G 1.815(11)
C32G Si1G 1.881(11)
Si1G C33G 1.859(12)
C33G C36G 1.534(12)
C33G C34G 1.553(12)
C33G C35G 1.560(11)
S1C O44C 1.407(4)
S1C O43C 1.441(4)
S1C C37C 1.748(4)
C37C C42C 1.379(7)
C37C C38C 1.380(6)
C38C C39C 1.425(7)
C39C C40C 1.337(9)
C40C C41C 1.381(9)
C41C C42C 1.402(7)
S1G O44G 1.420(17)
S1G O43G 1.436(16)
S1G C37G 1.743(17)
C37G C38G 1.373(16)
C37G C42G 1.394(16)
C38G C39G 1.433(17)
C39G C40G 1.352(17)
C40G C41G 1.359(17)
C41G C42G 1.413(17)
S1D O44D 1.422(4)
S1D O43D 1.431(4)
S1D N1D 1.650(4)
S1D C37D 1.769(4)
N1D C2D 1.409(5)
N1D C9D 1.423(6)
C2D C3D 1.360(7)
C3D C4D 1.422(6)
C3D C12D 1.504(5)
C4D C9D 1.401(6)
C4D C5D 1.415(7)
C5D C6D 1.383(7)
C6D C7D 1.411(7)
C7D C8D 1.383(8)
C8D C9D 1.394(6)
C11D N10H 1.396(14)
C11D C14D 1.511(7)
C11D C12D 1.545(5)
C11D N10D 1.547(10)
C12D O13D 1.400(6)
O13D Si1D 1.605(7)
O13D Si1H 1.701(5)
C14D O45D 1.205(5)
C14D O28D 1.319(6)
N10D C15D 1.377(10)
C15D O46D 1.206(9)
C15D C16D 1.522(10)
C16D C21D 1.375(10)
C16D C17D 1.382(11)
C17D C18D 1.396(10)
C18D C19D 1.350(11)
C18D N25D 1.458(15)
C19D C20D 1.381(12)
C20D C21D 1.403(10)
C20D N22D 1.475(12)
N22D O23D 1.209(9)
N22D O24D 1.234(11)
N25D O26D 1.207(10)
N25D O27D 1.243(12)
N10H C15H 1.373(13)
C15H O46H 1.214(12)
C15H C16H 1.500(13)
C16H C21H 1.362(13)
C16H C17H 1.381(13)
C17H C18H 1.405(13)
C18H C19H 1.358(14)
C18H N25H 1.462(16)
C19H C20H 1.346(14)
C20H C21H 1.403(12)
C20H N22H 1.490(17)
N22H O24H 1.211(13)
N22H O23H 1.222(12)
N25H O26H 1.220(12)
N25H O27H 1.223(13)
O28D C29D 1.468(6)
C29D C30D 1.456(8)
C31D Si1D 1.799(14)
C32D Si1D 2.116(14)
Si1D C33D 1.802(14)
C33D C34D 1.556(14)
C33D C35D 1.567(13)
C33D C36D 1.580(13)
C31H Si1H 1.818(12)
C32H Si1H 1.984(11)
Si1H C33H 1.871(10)
C33H C36H 1.539(12)
C33H C34H 1.540(13)
C33H C35H 1.563(11)
C37D C38D 1.374(6)
C37D C42D 1.390(6)
C38D C39D 1.386(6)
C39D C40D 1.373(8)
C40D C41D 1.345(9)
C41D C42D 1.409(9)
Cl1S C1S 1.704(9)
Cl2S C1S 1.733(9)
Cl3S C2S 1.718(18)
Cl4S C2S 1.753(12)
